data_7032968
loop_
_publ_author_name
'Suzuki, Tatsuya'
'Matsumoto, Jun'
'Kajita, Yuji'
'Inomata, Tomohiko'
'Ozawa, Tomohiro'
'Masuda, Hideki'

_publ_section_title
;
 Nitrosyl and carbene iron complexes bearing a \k(3)-SNS thioamide pincer
 type ligand.
;
_journal_issue 3
_journal_name_full 'Dalton transactions (Cambridge, England : 2003)'
_journal_page_first 1017
_journal_page_last 1022
_journal_paper_doi 10.1039/c4dt03128h
_journal_volume 44
_journal_year 2015
_chemical_formula_moiety 'C68 H96 Br2 Fe N6 O3 S4'
_chemical_formula_sum 'C68 H96 Br2 Fe N6 O3 S4'
_chemical_formula_weight 1389.44
_chemical_name_systematic '[Fe(H2LDIP)2](2Br)'
_space_group_IT_number 2
_symmetry_cell_setting triclinic
_symmetry_Int_Tables_number 2
_symmetry_space_group_name_Hall '-P 1'
_symmetry_space_group_name_H-M 'P -1'
_atom_sites_solution_hydrogens geom
_atom_sites_solution_primary direct
_atom_sites_solution_secondary difmap
_cell_angle_alpha 87.160(4)
_cell_angle_beta 84.309(4)
_cell_angle_gamma 87.522(4)
_cell_formula_units_Z 2
_cell_length_a 12.5723(19)
_cell_length_b 15.106(3)
_cell_length_c 18.852(3)
_cell_measurement_reflns_used 8334
_cell_measurement_temperature 173
_cell_measurement_theta_max 27.48
_cell_measurement_theta_min 3.10
_cell_volume 3555.6(11)
_computing_cell_refinement CrystalClear
_computing_data_collection 'CrystalClear (Rigaku/MSC Inc., 2006)'
_computing_data_reduction CrystalClear
_computing_molecular_graphics 'CrystalStructure 4.0'
_computing_publication_material 'CrystalStructure 4.0 (Rigaku, 2010)'
_computing_structure_refinement 'SHELXL97 (Sheldrick, 2008)'
_computing_structure_solution 'SIR92 (Altomare, et al., 1994)'
_diffrn_ambient_temperature 173
_diffrn_detector_area_resol_mean 7.314
_diffrn_measured_fraction_theta_full 0.955
_diffrn_measured_fraction_theta_max 0.955
_diffrn_measurement_device_type 'Rigaku Mercury70'
_diffrn_measurement_method \w
_diffrn_radiation_type 'Mo K\a'
_diffrn_radiation_wavelength 0.71070
_diffrn_reflns_av_R_equivalents 0.0500
_diffrn_reflns_limit_h_max 16
_diffrn_reflns_limit_h_min -16
_diffrn_reflns_limit_k_max 19
_diffrn_reflns_limit_k_min -16
_diffrn_reflns_limit_l_max 19
_diffrn_reflns_limit_l_min -24
_diffrn_reflns_number 28056
_diffrn_reflns_theta_full 27.51
_diffrn_reflns_theta_max 27.51
_diffrn_standards_number 0
_exptl_absorpt_coefficient_mu 1.504
_exptl_absorpt_correction_type none
_exptl_crystal_colour blue
_exptl_crystal_density_diffrn 1.298
_exptl_crystal_density_method 'not measured'
_exptl_crystal_description chip
_exptl_crystal_F_000 1460.00
_exptl_crystal_size_max 0.200
_exptl_crystal_size_mid 0.200
_exptl_crystal_size_min 0.200
_refine_diff_density_max 2.550
_refine_diff_density_min -1.130
_refine_ls_extinction_method none
_refine_ls_goodness_of_fit_ref 1.035
_refine_ls_hydrogen_treatment constr
_refine_ls_number_parameters 757
_refine_ls_number_reflns 15634
_refine_ls_number_restraints 0
_refine_ls_R_factor_gt 0.0568
_refine_ls_shift/su_max 0.001
_refine_ls_structure_factor_coef Fsqd
_refine_ls_weighting_details 'w = 1/[\s^2^(Fo^2^)+(0.0446P)^2^+8.5589P] where P=(Fo^2^+2Fc^2^)/3'
_refine_ls_weighting_scheme calc
_refine_ls_wR_factor_ref 0.1459
_reflns_number_gt 11929
_reflns_number_total 15634
_reflns_threshold_expression F^2^>2.0\s(F^2^)
_cod_data_source_file c4dt03128h2.cif
_cod_data_source_block FeH2LDIP_bis_Br_2
_cod_depositor_comments 'Adding full bibliography for 7032967--7032970.cif.'
_cod_original_cell_volume 3555.5(10)
_cod_database_code 7032968

loop_
_symmetry_equiv_pos_site_id
_symmetry_equiv_pos_as_xyz
1 +X,+Y,+Z
2 -X,-Y,-Z

loop_
_atom_site_label
_atom_site_type_symbol
_atom_site_fract_x
_atom_site_fract_y
_atom_site_fract_z
_atom_site_U_iso_or_equiv
_atom_site_adp_type
_atom_site_occupancy
_atom_site_symmetry_multiplicity
_atom_site_calc_flag
_atom_site_refinement_flags
Br1 Br 0.74382(3) 0.65394(3) 0.74693(2) 0.03574(11) Uani 1.0 2 d .
Br2 Br 0.21275(4) 0.79959(3) 1.30367(3) 0.05004(13) Uani 1.0 2 d .
Fe1 Fe 0.24984(3) 0.49264(3) 0.74901(2) 0.01614(10) Uani 1.0 2 d .
S1 S 0.29251(6) 0.60338(5) 0.82090(5) 0.02198(17) Uani 1.0 2 d .
S2 S 0.24118(7) 0.39677(6) 0.66183(5) 0.02468(18) Uani 1.0 2 d .
S3 S 0.26286(6) 0.39062(6) 0.83948(5) 0.02301(18) Uani 1.0 2 d .
S4 S 0.20171(6) 0.61045(6) 0.67363(5) 0.02334(18) Uani 1.0 2 d .
O1 O 0.4008(4) 0.7973(4) 1.4093(3) 0.0900(17) Uani 1.0 2 d .
O2 O 0.2397(4) 0.8271(3) 1.1345(2) 0.0688(12) Uani 1.0 2 d .
O3 O 0.1013(3) 0.7576(3) 1.05713(19) 0.0619(11) Uani 1.0 2 d .
N1 N 0.4036(2) 0.47035(17) 0.73303(14) 0.0175(6) Uani 1.0 2 d .
N2 N 0.4951(3) 0.64845(18) 0.82535(16) 0.0226(6) Uani 1.0 2 d .
N3 N 0.4035(3) 0.29308(19) 0.61171(15) 0.0236(6) Uani 1.0 2 d .
N4 N 0.0965(2) 0.47592(17) 0.76627(14) 0.0172(6) Uani 1.0 2 d .
N5 N -0.0033(3) 0.66016(18) 0.66367(15) 0.0212(6) Uani 1.0 2 d .
N6 N 0.1005(3) 0.30242(19) 0.90374(15) 0.0229(6) Uani 1.0 2 d .
C1 C 0.4264(3) 0.5920(2) 0.80649(17) 0.0176(6) Uani 1.0 2 d .
C2 C 0.3676(3) 0.3564(3) 0.65527(18) 0.0219(7) Uani 1.0 2 d .
C3 C 0.4718(3) 0.5116(2) 0.77141(18) 0.0200(7) Uani 1.0 2 d .
C4 C 0.5721(3) 0.4750(3) 0.7837(3) 0.0317(9) Uani 1.0 2 d .
C5 C 0.6060(3) 0.3950(3) 0.7549(3) 0.0383(10) Uani 1.0 2 d .
C6 C 0.5411(3) 0.3564(3) 0.7110(3) 0.0350(9) Uani 1.0 2 d .
C7 C 0.4419(3) 0.3952(3) 0.69966(18) 0.0222(7) Uani 1.0 2 d .
C8 C 0.4645(3) 0.7278(3) 0.86342(19) 0.0229(7) Uani 1.0 2 d .
C9 C 0.4449(3) 0.7220(3) 0.9378(2) 0.0283(8) Uani 1.0 2 d .
C10 C 0.4219(4) 0.8006(3) 0.9721(3) 0.0358(9) Uani 1.0 2 d .
C11 C 0.4189(4) 0.8813(3) 0.9346(3) 0.0382(10) Uani 1.0 2 d .
C12 C 0.4385(4) 0.8852(3) 0.8614(3) 0.0349(9) Uani 1.0 2 d .
C13 C 0.4626(3) 0.8090(3) 0.8236(2) 0.0276(8) Uani 1.0 2 d .
C14 C 0.4834(4) 0.8144(3) 0.7425(3) 0.0379(10) Uani 1.0 2 d .
C15 C 0.5585(5) 0.8877(4) 0.7161(3) 0.0587(14) Uani 1.0 2 d .
C16 C 0.3772(5) 0.8268(4) 0.7096(3) 0.0578(14) Uani 1.0 2 d .
C17 C 0.4511(4) 0.6345(3) 0.9804(2) 0.0340(9) Uani 1.0 2 d .
C18 C 0.3492(5) 0.6189(4) 1.0295(3) 0.0636(16) Uani 1.0 2 d .
C19 C 0.5463(5) 0.6294(4) 1.0243(4) 0.0668(17) Uani 1.0 2 d .
C20 C 0.3426(3) 0.2611(3) 0.55793(18) 0.0241(7) Uani 1.0 2 d .
C21 C 0.3636(4) 0.2963(3) 0.4879(2) 0.0327(9) Uani 1.0 2 d .
C22 C 0.3115(4) 0.2614(3) 0.4354(2) 0.0392(10) Uani 1.0 2 d .
C23 C 0.2402(4) 0.1943(3) 0.4508(3) 0.0401(10) Uani 1.0 2 d .
C24 C 0.2190(4) 0.1622(3) 0.5199(3) 0.0369(10) Uani 1.0 2 d .
C25 C 0.2696(3) 0.1939(3) 0.5753(2) 0.0269(8) Uani 1.0 2 d .
C26 C 0.2457(4) 0.1545(3) 0.6510(3) 0.0341(9) Uani 1.0 2 d .
C27 C 0.1263(4) 0.1614(4) 0.6759(3) 0.0489(12) Uani 1.0 2 d .
C28 C 0.2885(5) 0.0590(3) 0.6560(3) 0.0554(14) Uani 1.0 2 d .
C29 C 0.4368(4) 0.3740(4) 0.4702(3) 0.0425(11) Uani 1.0 2 d .
C30 C 0.5246(6) 0.3560(5) 0.4130(5) 0.098(3) Uani 1.0 2 d .
C31 C 0.3725(6) 0.4553(4) 0.4506(5) 0.096(3) Uani 1.0 2 d .
C32 C 0.1353(3) 0.3604(2) 0.85267(17) 0.0195(7) Uani 1.0 2 d .
C33 C 0.0686(3) 0.6009(2) 0.68601(17) 0.0191(7) Uani 1.0 2 d .
C34 C 0.0608(3) 0.4016(3) 0.80389(18) 0.0222(7) Uani 1.0 2 d .
C35 C -0.0341(3) 0.3641(3) 0.7923(3) 0.0337(9) Uani 1.0 2 d .
C36 C -0.0975(3) 0.4041(3) 0.7430(3) 0.0378(10) Uani 1.0 2 d .
C37 C -0.0684(3) 0.4852(3) 0.7105(2) 0.0292(8) Uani 1.0 2 d .
C38 C 0.0281(3) 0.5193(2) 0.72409(18) 0.0204(7) Uani 1.0 2 d .
C39 C 0.1655(3) 0.2646(3) 0.95714(19) 0.0240(7) Uani 1.0 2 d .
C40 C 0.1501(3) 0.2970(3) 1.0253(2) 0.0287(8) Uani 1.0 2 d .
C41 C 0.2096(4) 0.2580(3) 1.0773(2) 0.0367(9) Uani 1.0 2 d .
C42 C 0.2829(4) 0.1891(3) 1.0615(3) 0.0397(10) Uani 1.0 2 d .
C43 C 0.2968(4) 0.1574(3) 0.9937(3) 0.0359(9) Uani 1.0 2 d .
C44 C 0.2383(3) 0.1938(3) 0.9396(2) 0.0269(8) Uani 1.0 2 d .
C45 C 0.2512(4) 0.1548(3) 0.8665(3) 0.0334(9) Uani 1.0 2 d .
C46 C 0.3691(4) 0.1477(4) 0.8370(3) 0.0454(11) Uani 1.0 2 d .
C47 C 0.1997(5) 0.0651(3) 0.8697(3) 0.0471(12) Uani 1.0 2 d .
C48 C 0.0751(4) 0.3761(3) 1.0426(3) 0.0389(10) Uani 1.0 2 d .
C49 C 0.0148(5) 0.3684(4) 1.1171(3) 0.0596(15) Uani 1.0 2 d .
C50 C 0.1384(5) 0.4599(3) 1.0353(4) 0.0595(15) Uani 1.0 2 d .
C51 C 0.0235(3) 0.7380(3) 0.61847(19) 0.0230(7) Uani 1.0 2 d .
C52 C 0.0530(3) 0.7271(3) 0.5457(2) 0.0274(8) Uani 1.0 2 d .
C53 C 0.0759(4) 0.8038(3) 0.5032(2) 0.0349(9) Uani 1.0 2 d .
C54 C 0.0673(4) 0.8864(3) 0.5321(3) 0.0393(10) Uani 1.0 2 d .
C55 C 0.0354(4) 0.8949(3) 0.6036(3) 0.0368(10) Uani 1.0 2 d .
C56 C 0.0127(3) 0.8205(3) 0.6490(2) 0.0289(8) Uani 1.0 2 d .
C57 C -0.0201(4) 0.8310(3) 0.7281(3) 0.0406(10) Uani 1.0 2 d .
C58 C 0.0733(7) 0.8538(7) 0.7662(4) 0.109(4) Uani 1.0 2 d .
C59 C -0.1119(6) 0.8966(5) 0.7413(4) 0.090(3) Uani 1.0 2 d .
C60 C 0.0559(4) 0.6379(3) 0.5124(2) 0.0334(9) Uani 1.0 2 d .
C61 C -0.0394(5) 0.6306(4) 0.4695(4) 0.0646(16) Uani 1.0 2 d .
C62 C 0.1601(5) 0.6206(4) 0.4654(4) 0.0648(16) Uani 1.0 2 d .
C63 C 0.3822(7) 0.8541(6) 1.4677(5) 0.101(3) Uani 1.0 2 d .
C64 C 0.3631(10) 0.9424(6) 1.4475(7) 0.142(4) Uani 1.0 2 d .
C65 C 0.2445(6) 0.9234(4) 1.1262(4) 0.0675(16) Uani 1.0 2 d .
C66 C 0.3459(6) 0.9531(5) 1.1451(4) 0.080(2) Uani 1.0 2 d .
C67 C 0.1205(6) 0.7991(5) 0.9875(3) 0.0734(19) Uani 1.0 2 d .
C68 C 0.0553(7) 0.8815(5) 0.9783(4) 0.090(3) Uani 1.0 2 d .
H1 H 0.3473 0.8002 1.3858 0.1080 Uiso 1.0 2 calc R
H2 H 0.2560 0.8101 1.1752 0.0825 Uiso 1.0 2 calc R
H2A H 0.5638 0.6369 0.8140 0.0272 Uiso 1.0 2 calc R
H3 H 0.1341 0.7839 1.0860 0.0743 Uiso 1.0 2 calc R
H3A H 0.4679 0.2693 0.6158 0.0284 Uiso 1.0 2 calc R
H4 H 0.6170 0.5048 0.8116 0.0381 Uiso 1.0 2 calc R
H5 H -0.0713 0.6516 0.6771 0.0255 Uiso 1.0 2 calc R
H5A H 0.6724 0.3672 0.7651 0.0460 Uiso 1.0 2 calc R
H6 H 0.5646 0.3031 0.6885 0.0420 Uiso 1.0 2 calc R
H6A H 0.0339 0.2861 0.9051 0.0275 Uiso 1.0 2 calc R
H10 H 0.4079 0.7989 1.0226 0.0430 Uiso 1.0 2 calc R
H11 H 0.4033 0.9343 0.9594 0.0459 Uiso 1.0 2 calc R
H12 H 0.4354 0.9412 0.8361 0.0419 Uiso 1.0 2 calc R
H14 H 0.5179 0.7567 0.7271 0.0455 Uiso 1.0 2 calc R
H15A H 0.6272 0.8767 0.7361 0.0704 Uiso 1.0 2 calc R
H15B H 0.5269 0.9449 0.7315 0.0704 Uiso 1.0 2 calc R
H15C H 0.5699 0.8888 0.6639 0.0704 Uiso 1.0 2 calc R
H16A H 0.3406 0.8819 0.7256 0.0693 Uiso 1.0 2 calc R
H16B H 0.3322 0.7766 0.7246 0.0693 Uiso 1.0 2 calc R
H16C H 0.3908 0.8300 0.6574 0.0693 Uiso 1.0 2 calc R
H17 H 0.4606 0.5858 0.9460 0.0408 Uiso 1.0 2 calc R
H18A H 0.2882 0.6186 1.0010 0.0763 Uiso 1.0 2 calc R
H18B H 0.3378 0.6663 1.0634 0.0763 Uiso 1.0 2 calc R
H18C H 0.3562 0.5616 1.0558 0.0763 Uiso 1.0 2 calc R
H19A H 0.5392 0.6772 1.0580 0.0801 Uiso 1.0 2 calc R
H19B H 0.6124 0.6358 0.9925 0.0801 Uiso 1.0 2 calc R
H19C H 0.5488 0.5720 1.0508 0.0801 Uiso 1.0 2 calc R
H22 H 0.3247 0.2839 0.3876 0.0471 Uiso 1.0 2 calc R
H23 H 0.2060 0.1705 0.4137 0.0482 Uiso 1.0 2 calc R
H24 H 0.1685 0.1172 0.5301 0.0443 Uiso 1.0 2 calc R
H26 H 0.2842 0.1894 0.6835 0.0410 Uiso 1.0 2 calc R
H27A H 0.0866 0.1288 0.6442 0.0587 Uiso 1.0 2 calc R
H27B H 0.1018 0.2239 0.6748 0.0587 Uiso 1.0 2 calc R
H27C H 0.1141 0.1359 0.7247 0.0587 Uiso 1.0 2 calc R
H28A H 0.3659 0.0569 0.6427 0.0665 Uiso 1.0 2 calc R
H28B H 0.2536 0.0236 0.6234 0.0665 Uiso 1.0 2 calc R
H28C H 0.2736 0.0348 0.7050 0.0665 Uiso 1.0 2 calc R
H29 H 0.4706 0.3860 0.5145 0.0509 Uiso 1.0 2 calc R
H30A H 0.5703 0.4073 0.4057 0.1178 Uiso 1.0 2 calc R
H30B H 0.4939 0.3454 0.3686 0.1178 Uiso 1.0 2 calc R
H30C H 0.5674 0.3035 0.4273 0.1178 Uiso 1.0 2 calc R
H31A H 0.3396 0.4461 0.4067 0.1150 Uiso 1.0 2 calc R
H31B H 0.4193 0.5059 0.4429 0.1150 Uiso 1.0 2 calc R
H31C H 0.3165 0.4674 0.4892 0.1150 Uiso 1.0 2 calc R
H35 H -0.0556 0.3112 0.8180 0.0405 Uiso 1.0 2 calc R
H36 H -0.1598 0.3765 0.7316 0.0453 Uiso 1.0 2 calc R
H37 H -0.1136 0.5167 0.6796 0.0350 Uiso 1.0 2 calc R
H41 H 0.1999 0.2787 1.1244 0.0440 Uiso 1.0 2 calc R
H42 H 0.3239 0.1634 1.0975 0.0476 Uiso 1.0 2 calc R
H43 H 0.3472 0.1099 0.9836 0.0430 Uiso 1.0 2 calc R
H45 H 0.2128 0.1957 0.8333 0.0401 Uiso 1.0 2 calc R
H46A H 0.3746 0.1272 0.7882 0.0545 Uiso 1.0 2 calc R
H46B H 0.4077 0.1053 0.8672 0.0545 Uiso 1.0 2 calc R
H46C H 0.4005 0.2060 0.8368 0.0545 Uiso 1.0 2 calc R
H47A H 0.1236 0.0723 0.8861 0.0565 Uiso 1.0 2 calc R
H47B H 0.2348 0.0243 0.9030 0.0565 Uiso 1.0 2 calc R
H47C H 0.2077 0.0409 0.8221 0.0565 Uiso 1.0 2 calc R
H48 H 0.0212 0.3810 1.0068 0.0467 Uiso 1.0 2 calc R
H49A H 0.0663 0.3638 1.1531 0.0715 Uiso 1.0 2 calc R
H49B H -0.0279 0.3153 1.1212 0.0715 Uiso 1.0 2 calc R
H49C H -0.0324 0.4210 1.1249 0.0715 Uiso 1.0 2 calc R
H50A H 0.1729 0.4669 0.9865 0.0714 Uiso 1.0 2 calc R
H50B H 0.1931 0.4556 1.0690 0.0714 Uiso 1.0 2 calc R
H50C H 0.0900 0.5112 1.0456 0.0714 Uiso 1.0 2 calc R
H53 H 0.0978 0.7990 0.4538 0.0418 Uiso 1.0 2 calc R
H54 H 0.0835 0.9377 0.5024 0.0472 Uiso 1.0 2 calc R
H55 H 0.0287 0.9523 0.6225 0.0442 Uiso 1.0 2 calc R
H57 H -0.0445 0.7721 0.7485 0.0487 Uiso 1.0 2 calc R
H58A H 0.1019 0.9098 0.7458 0.1306 Uiso 1.0 2 calc R
H58B H 0.1290 0.8065 0.7608 0.1306 Uiso 1.0 2 calc R
H58C H 0.0502 0.8599 0.8170 0.1306 Uiso 1.0 2 calc R
H59A H -0.0900 0.9558 0.7236 0.1075 Uiso 1.0 2 calc R
H59B H -0.1338 0.8974 0.7927 0.1075 Uiso 1.0 2 calc R
H59C H -0.1721 0.8794 0.7164 0.1075 Uiso 1.0 2 calc R
H60 H 0.0508 0.5910 0.5518 0.0401 Uiso 1.0 2 calc R
H61A H -0.0371 0.6768 0.4311 0.0775 Uiso 1.0 2 calc R
H61B H -0.1058 0.6381 0.5009 0.0775 Uiso 1.0 2 calc R
H61C H -0.0366 0.5722 0.4489 0.0775 Uiso 1.0 2 calc R
H62A H 0.2207 0.6223 0.4943 0.0777 Uiso 1.0 2 calc R
H62B H 0.1673 0.6662 0.4267 0.0777 Uiso 1.0 2 calc R
H62C H 0.1593 0.5621 0.4453 0.0777 Uiso 1.0 2 calc R
H63A H 0.3200 0.8332 1.4995 0.1208 Uiso 1.0 2 calc R
H63B H 0.4452 0.8495 1.4955 0.1208 Uiso 1.0 2 calc R
H64A H 0.3001 0.9478 1.4206 0.1708 Uiso 1.0 2 calc R
H64B H 0.4254 0.9644 1.4175 0.1708 Uiso 1.0 2 calc R
H64C H 0.3503 0.9774 1.4901 0.1708 Uiso 1.0 2 calc R
H65A H 0.2354 0.9426 1.0761 0.0810 Uiso 1.0 2 calc R
H65B H 0.1853 0.9511 1.1571 0.0810 Uiso 1.0 2 calc R
H66A H 0.4046 0.9257 1.1145 0.0956 Uiso 1.0 2 calc R
H66B H 0.3539 0.9358 1.1951 0.0956 Uiso 1.0 2 calc R
H66C H 0.3476 1.0178 1.1384 0.0956 Uiso 1.0 2 calc R
H67A H 0.1048 0.7571 0.9515 0.0880 Uiso 1.0 2 calc R
H67B H 0.1972 0.8127 0.9786 0.0880 Uiso 1.0 2 calc R
H68A H 0.0721 0.9240 1.0128 0.1084 Uiso 1.0 2 calc R
H68B H -0.0207 0.8683 0.9862 0.1084 Uiso 1.0 2 calc R
H68C H 0.0712 0.9069 0.9298 0.1084 Uiso 1.0 2 calc R

loop_
_atom_site_aniso_label
_atom_site_aniso_U_11
_atom_site_aniso_U_22
_atom_site_aniso_U_33
_atom_site_aniso_U_12
_atom_site_aniso_U_13
_atom_site_aniso_U_23
Br1 0.02257(18) 0.0542(3) 0.0299(2) -0.00249(16) 0.00079(14) -0.00215(18)
Br2 0.0544(3) 0.0534(3) 0.0425(3) -0.0033(3) -0.0065(2) 0.0010(2)
Fe1 0.0141(2) 0.0181(3) 0.0164(3) -0.00129(16) -0.00158(16) -0.00084(17)
S1 0.0167(4) 0.0224(4) 0.0273(5) 0.0001(3) -0.0019(3) -0.0073(4)
S2 0.0187(4) 0.0301(5) 0.0265(5) 0.0011(4) -0.0050(4) -0.0100(4)
S3 0.0179(4) 0.0259(4) 0.0250(5) -0.0030(3) -0.0039(3) 0.0064(4)
S4 0.0175(4) 0.0266(5) 0.0255(5) -0.0024(3) -0.0028(3) 0.0063(4)
O1 0.055(3) 0.113(4) 0.111(4) 0.045(3) -0.038(3) -0.082(3)
O2 0.091(4) 0.063(3) 0.055(3) -0.022(3) -0.006(2) -0.0140(19)
O3 0.046(2) 0.089(3) 0.051(2) -0.034(2) -0.0052(16) 0.018(2)
N1 0.0167(13) 0.0189(13) 0.0170(14) -0.0014(10) -0.0014(10) -0.0024(11)
N2 0.0183(14) 0.0228(14) 0.0275(16) -0.0013(11) -0.0026(12) -0.0067(12)
N3 0.0201(14) 0.0290(16) 0.0228(16) 0.0012(12) -0.0042(11) -0.0089(12)
N4 0.0165(13) 0.0189(13) 0.0165(14) -0.0008(10) -0.0019(10) -0.0028(11)
N5 0.0197(14) 0.0214(14) 0.0224(15) 0.0007(11) -0.0028(11) 0.0012(12)
N6 0.0202(14) 0.0246(15) 0.0232(15) -0.0031(11) -0.0003(11) 0.0046(12)
C1 0.0177(15) 0.0192(15) 0.0163(16) -0.0011(12) -0.0026(12) -0.0026(12)
C2 0.0207(16) 0.0259(17) 0.0191(17) -0.0009(13) -0.0005(13) -0.0031(14)
C3 0.0185(15) 0.0190(16) 0.0232(18) -0.0021(12) -0.0028(13) -0.0034(13)
C4 0.0188(17) 0.033(2) 0.045(3) 0.0001(15) -0.0077(16) -0.0105(17)
C5 0.0222(19) 0.039(3) 0.056(3) 0.0036(16) -0.0090(18) -0.018(2)
C6 0.0211(18) 0.034(2) 0.052(3) 0.0045(15) -0.0046(17) -0.0186(19)
C7 0.0210(16) 0.0210(16) 0.0249(18) -0.0024(13) -0.0002(13) -0.0080(14)
C8 0.0188(16) 0.0184(16) 0.032(2) -0.0012(12) -0.0037(14) -0.0082(14)
C9 0.0308(19) 0.0230(18) 0.032(2) -0.0053(14) -0.0018(15) -0.0053(15)
C10 0.045(3) 0.029(2) 0.033(3) -0.0040(17) 0.0021(18) -0.0099(17)
C11 0.047(3) 0.0227(19) 0.045(3) 0.0038(17) -0.001(2) -0.0121(17)
C12 0.039(3) 0.0208(18) 0.045(3) 0.0019(16) -0.0035(18) -0.0012(17)
C13 0.0275(18) 0.0243(18) 0.032(2) -0.0017(14) -0.0057(15) -0.0024(15)
C14 0.049(3) 0.030(2) 0.034(3) 0.0035(18) -0.0034(19) 0.0020(17)
C15 0.070(4) 0.061(4) 0.043(3) -0.019(3) 0.011(3) 0.003(3)
C16 0.075(4) 0.046(3) 0.056(4) -0.001(3) -0.031(3) 0.008(3)
C17 0.051(3) 0.0250(19) 0.027(2) -0.0069(17) -0.0035(17) -0.0037(16)
C18 0.061(4) 0.063(4) 0.062(4) -0.011(3) 0.012(3) 0.015(3)
C19 0.057(4) 0.043(3) 0.102(5) -0.008(3) -0.029(4) 0.023(3)
C20 0.0244(17) 0.0274(18) 0.0215(18) 0.0019(14) -0.0031(14) -0.0111(14)
C21 0.034(2) 0.038(3) 0.026(2) -0.0012(17) 0.0015(16) -0.0080(17)
C22 0.045(3) 0.053(3) 0.020(2) 0.001(2) -0.0039(17) -0.0089(18)
C23 0.042(3) 0.046(3) 0.036(3) 0.0025(19) -0.0124(19) -0.0177(19)
C24 0.035(3) 0.031(2) 0.047(3) -0.0062(17) -0.0098(18) -0.0111(18)
C25 0.0294(19) 0.0246(18) 0.027(2) 0.0009(14) -0.0039(15) -0.0067(15)
C26 0.043(3) 0.0250(19) 0.035(3) -0.0059(16) -0.0037(18) -0.0006(16)
C27 0.046(3) 0.048(3) 0.051(3) -0.008(3) 0.005(3) 0.002(3)
C28 0.080(4) 0.034(3) 0.051(3) 0.007(3) -0.004(3) 0.002(3)
C29 0.044(3) 0.052(3) 0.031(3) -0.015(2) 0.0019(18) -0.001(2)
C30 0.082(5) 0.070(5) 0.128(7) -0.009(4) 0.062(5) 0.000(5)
C31 0.070(5) 0.041(4) 0.173(8) -0.009(3) 0.001(5) 0.005(4)
C32 0.0197(16) 0.0187(15) 0.0197(17) -0.0018(12) -0.0002(13) -0.0013(13)
C33 0.0187(15) 0.0222(16) 0.0170(16) -0.0012(12) -0.0022(12) -0.0041(13)
C34 0.0173(15) 0.0230(17) 0.0256(18) -0.0034(13) 0.0010(13) 0.0031(14)
C35 0.0259(19) 0.031(2) 0.044(3) -0.0094(15) -0.0037(17) 0.0098(18)
C36 0.0198(18) 0.042(3) 0.052(3) -0.0085(16) -0.0089(17) 0.008(2)
C37 0.0199(17) 0.0314(19) 0.037(3) -0.0024(14) -0.0101(15) 0.0035(16)
C38 0.0177(15) 0.0204(16) 0.0226(17) 0.0002(12) -0.0017(13) 0.0018(13)
C39 0.0250(17) 0.0216(17) 0.0245(18) -0.0024(13) -0.0010(14) 0.0050(14)
C40 0.0291(19) 0.0299(19) 0.026(2) -0.0033(15) 0.0023(15) -0.0003(15)
C41 0.046(3) 0.041(3) 0.023(2) -0.0044(19) -0.0037(17) 0.0028(17)
C42 0.050(3) 0.033(3) 0.036(3) 0.0022(19) -0.0148(19) 0.0083(18)
C43 0.038(3) 0.0257(19) 0.043(3) 0.0052(16) -0.0055(18) 0.0031(17)
C44 0.0310(19) 0.0217(17) 0.0273(19) -0.0009(14) 0.0001(15) 0.0007(14)
C45 0.038(3) 0.0265(19) 0.035(3) 0.0032(16) -0.0020(17) -0.0028(16)
C46 0.045(3) 0.045(3) 0.046(3) 0.006(2) 0.003(2) -0.010(2)
C47 0.060(3) 0.035(3) 0.047(3) -0.008(2) -0.005(3) -0.006(2)
C48 0.038(3) 0.046(3) 0.032(3) 0.0085(19) -0.0009(18) -0.0102(19)
C49 0.047(3) 0.082(4) 0.049(3) 0.002(3) 0.009(3) -0.022(3)
C50 0.069(4) 0.034(3) 0.073(4) 0.008(3) 0.005(3) -0.008(3)
C51 0.0203(16) 0.0213(16) 0.0271(19) -0.0022(13) -0.0038(13) 0.0054(14)
C52 0.0261(18) 0.0275(18) 0.028(2) 0.0010(14) -0.0027(15) 0.0025(15)
C53 0.042(3) 0.035(2) 0.026(2) 0.0009(17) -0.0007(17) 0.0054(17)
C54 0.048(3) 0.026(2) 0.043(3) -0.0063(18) -0.0029(19) 0.0132(18)
C55 0.040(3) 0.0222(18) 0.048(3) -0.0056(16) -0.0027(19) 0.0012(17)
C56 0.0268(18) 0.0256(18) 0.035(3) -0.0026(14) -0.0046(15) -0.0027(16)
C57 0.051(3) 0.038(3) 0.033(3) -0.006(2) -0.0009(19) -0.0071(18)
C58 0.093(6) 0.192(10) 0.049(4) -0.047(6) -0.010(4) -0.028(5)
C59 0.105(6) 0.095(6) 0.059(4) 0.038(5) 0.027(4) -0.003(4)
C60 0.047(3) 0.0284(19) 0.025(2) 0.0053(17) -0.0064(17) -0.0009(16)
C61 0.063(4) 0.048(3) 0.090(5) 0.014(3) -0.037(4) -0.029(3)
C62 0.072(4) 0.052(4) 0.065(4) 0.012(3) 0.017(3) -0.014(3)
C63 0.074(5) 0.100(6) 0.130(7) 0.030(5) -0.009(5) -0.051(6)
C64 0.162(11) 0.083(7) 0.181(11) -0.000(7) 0.000(9) -0.032(7)
C65 0.076(5) 0.063(4) 0.066(4) -0.007(3) -0.013(3) -0.005(3)
C66 0.081(5) 0.062(4) 0.100(6) -0.022(4) -0.026(4) 0.009(4)
C67 0.074(5) 0.097(5) 0.051(4) -0.046(4) -0.002(3) 0.005(4)
C68 0.104(6) 0.096(6) 0.074(5) -0.053(5) -0.022(4) 0.037(4)

loop_
_atom_type_symbol
_atom_type_description
_atom_type_scat_dispersion_real
_atom_type_scat_dispersion_imag
_atom_type_scat_source
C C 0.0033 0.0016
;
International Tables for Crystallography
(1992, Vol. C, Tables 4.2.6.8 and 6.1.1.4)
;
H H 0.0000 0.0000
;
International Tables for Crystallography
(1992, Vol. C, Table 6.1.1.4)
;
Br Br -0.2901 2.4595
;
International Tables for Crystallography
(1992, Vol. C, Tables 4.2.6.8 and 6.1.1.4)
;
Fe Fe 0.3463 0.8444
;
International Tables for Crystallography
(1992, Vol. C, Tables 4.2.6.8 and 6.1.1.4)
;
N N 0.0061 0.0033
;
International Tables for Crystallography
(1992, Vol. C, Tables 4.2.6.8 and 6.1.1.4)
;
O O 0.0106 0.0060
;
International Tables for Crystallography
(1992, Vol. C, Tables 4.2.6.8 and 6.1.1.4)
;
S S 0.1246 0.1234
;
International Tables for Crystallography
(1992, Vol. C, Tables 4.2.6.8 and 6.1.1.4)
;

loop_
_geom_angle_atom_site_label_1
_geom_angle_atom_site_label_2
_geom_angle_atom_site_label_3
_geom_angle
_geom_angle_publ_flag
S1 Fe1 S2 166.47(4) yes
S1 Fe1 S3 90.57(4) yes
S1 Fe1 S4 83.92(4) yes
S1 Fe1 N1 84.99(9) yes
S1 Fe1 N4 107.97(9) yes
S2 Fe1 S3 97.16(4) yes
S2 Fe1 S4 90.82(4) yes
S2 Fe1 N1 84.90(9) yes
S2 Fe1 N4 83.86(9) yes
S3 Fe1 S4 166.22(4) yes
S3 Fe1 N1 83.36(8) yes
S3 Fe1 N4 84.93(8) yes
S4 Fe1 N1 108.63(8) yes
S4 Fe1 N4 84.78(8) yes
N1 Fe1 N4 162.61(11) yes
Fe1 S1 C1 98.02(12) yes
Fe1 S2 C2 99.42(13) yes
Fe1 S3 C32 99.79(12) yes
Fe1 S4 C33 98.17(12) yes
Fe1 N1 C3 120.9(2) yes
Fe1 N1 C7 119.0(3) yes
C3 N1 C7 117.3(3) yes
C1 N2 C8 124.1(3) yes
C2 N3 C20 123.5(3) yes
Fe1 N4 C34 119.3(3) yes
Fe1 N4 C38 120.4(2) yes
C34 N4 C38 117.0(3) yes
C33 N5 C51 123.9(3) yes
C32 N6 C39 123.6(3) yes
S1 C1 N2 125.4(3) yes
S1 C1 C3 117.6(3) yes
N2 C1 C3 117.0(3) yes
S2 C2 N3 123.4(3) yes
S2 C2 C7 117.3(3) yes
N3 C2 C7 119.3(3) yes
N1 C3 C1 115.1(3) yes
N1 C3 C4 122.3(3) yes
C1 C3 C4 122.1(4) yes
C3 C4 C5 119.5(4) yes
C4 C5 C6 118.5(4) yes
C5 C6 C7 120.2(4) yes
N1 C7 C2 115.2(3) yes
N1 C7 C6 121.6(4) yes
C2 C7 C6 123.1(4) yes
N2 C8 C9 119.5(3) yes
N2 C8 C13 117.7(3) yes
C9 C8 C13 122.7(4) yes
C8 C9 C10 117.2(4) yes
C8 C9 C17 122.2(4) yes
C10 C9 C17 120.5(4) yes
C9 C10 C11 121.5(4) yes
C10 C11 C12 120.1(4) yes
C11 C12 C13 121.3(4) yes
C8 C13 C12 117.1(4) yes
C8 C13 C14 122.2(4) yes
C12 C13 C14 120.7(4) yes
C13 C14 C15 112.1(4) yes
C13 C14 C16 109.7(4) yes
C15 C14 C16 111.0(4) yes
C9 C17 C18 112.0(4) yes
C9 C17 C19 111.3(4) yes
C18 C17 C19 109.3(4) yes
N3 C20 C21 117.4(4) yes
N3 C20 C25 120.4(3) yes
C21 C20 C25 122.0(4) yes
C20 C21 C22 117.7(4) yes
C20 C21 C29 121.8(4) yes
C22 C21 C29 120.4(4) yes
C21 C22 C23 121.5(4) yes
C22 C23 C24 119.8(5) yes
C23 C24 C25 121.6(4) yes
C20 C25 C24 117.3(4) yes
C20 C25 C26 122.9(4) yes
C24 C25 C26 119.8(4) yes
C25 C26 C27 111.7(4) yes
C25 C26 C28 110.3(4) yes
C27 C26 C28 111.2(4) yes
C21 C29 C30 113.5(5) yes
C21 C29 C31 110.1(5) yes
C30 C29 C31 110.3(5) yes
S3 C32 N6 123.2(3) yes
S3 C32 C34 116.8(3) yes
N6 C32 C34 120.0(3) yes
S4 C33 N5 125.3(3) yes
S4 C33 C38 117.3(3) yes
N5 C33 C38 117.4(3) yes
N4 C34 C32 114.9(3) yes
N4 C34 C35 122.0(4) yes
C32 C34 C35 122.8(3) yes
C34 C35 C36 119.7(4) yes
C35 C36 C37 118.7(4) yes
C36 C37 C38 118.7(4) yes
N4 C38 C33 115.3(3) yes
N4 C38 C37 123.0(3) yes
C33 C38 C37 121.3(3) yes
N6 C39 C40 118.4(3) yes
N6 C39 C44 119.1(4) yes
C40 C39 C44 122.4(4) yes
C39 C40 C41 118.2(4) yes
C39 C40 C48 121.8(4) yes
C41 C40 C48 119.9(4) yes
C40 C41 C42 120.7(4) yes
C41 C42 C43 120.3(4) yes
C42 C43 C44 121.2(4) yes
C39 C44 C43 117.1(4) yes
C39 C44 C45 122.7(4) yes
C43 C44 C45 120.1(4) yes
C44 C45 C46 111.3(4) yes
C44 C45 C47 110.1(4) yes
C46 C45 C47 111.4(4) yes
C40 C48 C49 113.4(4) yes
C40 C48 C50 109.2(4) yes
C49 C48 C50 109.6(5) yes
N5 C51 C52 118.4(3) yes
N5 C51 C56 118.1(3) yes
C52 C51 C56 123.3(4) yes
C51 C52 C53 117.1(4) yes
C51 C52 C60 122.7(4) yes
C53 C52 C60 120.2(4) yes
C52 C53 C54 120.9(4) yes
C53 C54 C55 120.5(4) yes
C54 C55 C56 121.1(4) yes
C51 C56 C55 117.0(4) yes
C51 C56 C57 122.6(4) yes
C55 C56 C57 120.4(4) yes
C56 C57 C58 111.1(4) yes
C56 C57 C59 112.5(4) yes
C58 C57 C59 111.3(6) yes
C52 C60 C61 110.7(4) yes
C52 C60 C62 111.9(4) yes
C61 C60 C62 110.2(4) yes
O1 C63 C64 113.8(8) yes
O2 C65 C66 111.1(6) yes
O3 C67 C68 112.8(5) yes
C63 O1 H1 109.478 no
C65 O2 H2 109.471 no
C67 O3 H3 109.476 no
C1 N2 H2A 117.940 no
C8 N2 H2A 117.938 no
C2 N3 H3A 118.271 no
C20 N3 H3A 118.275 no
C33 N5 H5 118.028 no
C51 N5 H5 118.037 no
C32 N6 H6A 118.221 no
C39 N6 H6A 118.211 no
C3 C4 H4 120.233 no
C5 C4 H4 120.238 no
C4 C5 H5A 120.756 no
C6 C5 H5A 120.756 no
C5 C6 H6 119.896 no
C7 C6 H6 119.895 no
C9 C10 H10 119.226 no
C11 C10 H10 119.231 no
C10 C11 H11 119.922 no
C12 C11 H11 119.937 no
C11 C12 H12 119.345 no
C13 C12 H12 119.337 no
C13 C14 H14 108.005 no
C15 C14 H14 108.003 no
C16 C14 H14 108.007 no
C14 C15 H15A 109.471 no
C14 C15 H15B 109.462 no
C14 C15 H15C 109.480 no
H15A C15 H15B 109.470 no
H15A C15 H15C 109.473 no
H15B C15 H15C 109.470 no
C14 C16 H16A 109.469 no
C14 C16 H16B 109.476 no
C14 C16 H16C 109.467 no
H16A C16 H16B 109.475 no
H16A C16 H16C 109.471 no
H16B C16 H16C 109.469 no
C9 C17 H17 108.055 no
C18 C17 H17 108.052 no
C19 C17 H17 108.046 no
C17 C18 H18A 109.475 no
C17 C18 H18B 109.469 no
C17 C18 H18C 109.473 no
H18A C18 H18B 109.475 no
H18A C18 H18C 109.477 no
H18B C18 H18C 109.460 no
C17 C19 H19A 109.471 no
C17 C19 H19B 109.476 no
C17 C19 H19C 109.469 no
H19A C19 H19B 109.471 no
H19A C19 H19C 109.472 no
H19B C19 H19C 109.469 no
C21 C22 H22 119.260 no
C23 C22 H22 119.254 no
C22 C23 H23 120.094 no
C24 C23 H23 120.080 no
C23 C24 H24 119.189 no
C25 C24 H24 119.178 no
C25 C26 H26 107.822 no
C27 C26 H26 107.817 no
C28 C26 H26 107.816 no
C26 C27 H27A 109.468 no
C26 C27 H27B 109.468 no
C26 C27 H27C 109.474 no
H27A C27 H27B 109.466 no
H27A C27 H27C 109.470 no
H27B C27 H27C 109.481 no
C26 C28 H28A 109.469 no
C26 C28 H28B 109.469 no
C26 C28 H28C 109.465 no
H28A C28 H28B 109.474 no
H28A C28 H28C 109.471 no
H28B C28 H28C 109.479 no
C21 C29 H29 107.558 no
C30 C29 H29 107.559 no
C31 C29 H29 107.551 no
C29 C30 H30A 109.474 no
C29 C30 H30B 109.466 no
C29 C30 H30C 109.461 no
H30A C30 H30B 109.471 no
H30A C30 H30C 109.485 no
H30B C30 H30C 109.470 no
C29 C31 H31A 109.464 no
C29 C31 H31B 109.472 no
C29 C31 H31C 109.478 no
H31A C31 H31B 109.463 no
H31A C31 H31C 109.476 no
H31B C31 H31C 109.474 no
C34 C35 H35 120.133 no
C36 C35 H35 120.145 no
C35 C36 H36 120.630 no
C37 C36 H36 120.630 no
C36 C37 H37 120.666 no
C38 C37 H37 120.681 no
C40 C41 H41 119.654 no
C42 C41 H41 119.643 no
C41 C42 H42 119.835 no
C43 C42 H42 119.830 no
C42 C43 H43 119.383 no
C44 C43 H43 119.408 no
C44 C45 H45 107.971 no
C46 C45 H45 107.965 no
C47 C45 H45 107.957 no
C45 C46 H46A 109.474 no
C45 C46 H46B 109.470 no
C45 C46 H46C 109.471 no
H46A C46 H46B 109.470 no
H46A C46 H46C 109.472 no
H46B C46 H46C 109.470 no
C45 C47 H47A 109.466 no
C45 C47 H47B 109.462 no
C45 C47 H47C 109.476 no
H47A C47 H47B 109.472 no
H47A C47 H47C 109.476 no
H47B C47 H47C 109.476 no
C40 C48 H48 108.159 no
C49 C48 H48 108.164 no
C50 C48 H48 108.160 no
C48 C49 H49A 109.465 no
C48 C49 H49B 109.466 no
C48 C49 H49C 109.478 no
H49A C49 H49B 109.469 no
H49A C49 H49C 109.466 no
H49B C49 H49C 109.482 no
C48 C50 H50A 109.469 no
C48 C50 H50B 109.464 no
C48 C50 H50C 109.474 no
H50A C50 H50B 109.469 no
H50A C50 H50C 109.485 no
H50B C50 H50C 109.467 no
C52 C53 H53 119.533 no
C54 C53 H53 119.532 no
C53 C54 H54 119.755 no
C55 C54 H54 119.765 no
C54 C55 H55 119.429 no
C56 C55 H55 119.429 no
C56 C57 H57 107.171 no
C58 C57 H57 107.181 no
C59 C57 H57 107.178 no
C57 C58 H58A 109.477 no
C57 C58 H58B 109.468 no
C57 C58 H58C 109.473 no
H58A C58 H58B 109.465 no
H58A C58 H58C 109.471 no
H58B C58 H58C 109.473 no
C57 C59 H59A 109.473 no
C57 C59 H59B 109.478 no
C57 C59 H59C 109.468 no
H59A C59 H59B 109.467 no
H59A C59 H59C 109.468 no
H59B C59 H59C 109.474 no
C52 C60 H60 107.971 no
C61 C60 H60 107.968 no
C62 C60 H60 107.970 no
C60 C61 H61A 109.479 no
C60 C61 H61B 109.469 no
C60 C61 H61C 109.464 no
H61A C61 H61B 109.477 no
H61A C61 H61C 109.472 no
H61B C61 H61C 109.466 no
C60 C62 H62A 109.466 no
C60 C62 H62B 109.466 no
C60 C62 H62C 109.469 no
H62A C62 H62B 109.476 no
H62A C62 H62C 109.475 no
H62B C62 H62C 109.475 no
O1 C63 H63A 108.797 no
O1 C63 H63B 108.798 no
C64 C63 H63A 108.794 no
C64 C63 H63B 108.797 no
H63A C63 H63B 107.664 no
C63 C64 H64A 109.465 no
C63 C64 H64B 109.470 no
C63 C64 H64C 109.458 no
H64A C64 H64B 109.485 no
H64A C64 H64C 109.474 no
H64B C64 H64C 109.476 no
O2 C65 H65A 109.426 no
O2 C65 H65B 109.422 no
C66 C65 H65A 109.433 no
C66 C65 H65B 109.419 no
H65A C65 H65B 108.026 no
C65 C66 H66A 109.466 no
C65 C66 H66B 109.471 no
C65 C66 H66C 109.471 no
H66A C66 H66B 109.472 no
H66A C66 H66C 109.472 no
H66B C66 H66C 109.476 no
O3 C67 H67A 109.029 no
O3 C67 H67B 109.027 no
C68 C67 H67A 109.038 no
C68 C67 H67B 109.029 no
H67A C67 H67B 107.809 no
C67 C68 H68A 109.476 no
C67 C68 H68B 109.473 no
C67 C68 H68C 109.467 no
H68A C68 H68B 109.470 no
H68A C68 H68C 109.470 no
H68B C68 H68C 109.472 no

loop_
_geom_bond_atom_site_label_1
_geom_bond_atom_site_label_2
_geom_bond_distance
_geom_bond_publ_flag
Fe1 S1 2.3172(10) yes
Fe1 S2 2.2572(11) yes
Fe1 S3 2.2547(11) yes
Fe1 S4 2.3193(11) yes
Fe1 N1 1.943(3) yes
Fe1 N4 1.948(3) yes
S1 C1 1.681(4) yes
S2 C2 1.673(4) yes
S3 C32 1.678(4) yes
S4 C33 1.678(4) yes
O1 C63 1.424(10) yes
O2 C65 1.459(8) yes
O3 C67 1.430(7) yes
N1 C3 1.365(5) yes
N1 C7 1.372(5) yes
N2 C1 1.325(5) yes
N2 C8 1.446(5) yes
N3 C2 1.326(5) yes
N3 C20 1.444(5) yes
N4 C34 1.366(5) yes
N4 C38 1.355(5) yes
N5 C33 1.327(5) yes
N5 C51 1.450(5) yes
N6 C32 1.324(5) yes
N6 C39 1.440(5) yes
C1 C3 1.477(5) yes
C2 C7 1.472(5) yes
C3 C4 1.391(5) yes
C4 C5 1.382(6) yes
C5 C6 1.385(7) yes
C6 C7 1.386(5) yes
C8 C9 1.399(6) yes
C8 C13 1.406(5) yes
C9 C10 1.385(6) yes
C9 C17 1.515(6) yes
C10 C11 1.380(6) yes
C11 C12 1.377(7) yes
C12 C13 1.391(6) yes
C13 C14 1.524(6) yes
C14 C15 1.520(7) yes
C14 C16 1.528(8) yes
C17 C18 1.524(7) yes
C17 C19 1.518(8) yes
C20 C21 1.403(5) yes
C20 C25 1.403(5) yes
C21 C22 1.378(7) yes
C21 C29 1.527(7) yes
C22 C23 1.383(7) yes
C23 C24 1.371(6) yes
C24 C25 1.390(6) yes
C25 C26 1.525(6) yes
C26 C27 1.528(7) yes
C26 C28 1.520(6) yes
C29 C30 1.491(9) yes
C29 C31 1.492(8) yes
C32 C34 1.474(5) yes
C33 C38 1.480(5) yes
C34 C35 1.384(6) yes
C35 C36 1.383(6) yes
C36 C37 1.389(6) yes
C37 C38 1.390(5) yes
C39 C40 1.390(6) yes
C39 C44 1.407(5) yes
C40 C41 1.385(6) yes
C40 C48 1.517(6) yes
C41 C42 1.384(6) yes
C42 C43 1.379(7) yes
C43 C44 1.392(6) yes
C44 C45 1.518(6) yes
C45 C46 1.531(6) yes
C45 C47 1.523(6) yes
C48 C49 1.531(7) yes
C48 C50 1.517(7) yes
C51 C52 1.400(6) yes
C51 C56 1.393(5) yes
C52 C53 1.399(6) yes
C52 C60 1.513(6) yes
C53 C54 1.381(6) yes
C54 C55 1.379(7) yes
C55 C56 1.400(6) yes
C56 C57 1.522(6) yes
C57 C58 1.497(10) yes
C57 C59 1.499(9) yes
C60 C61 1.521(8) yes
C60 C62 1.528(7) yes
C63 C64 1.387(13) yes
C65 C66 1.452(10) yes
C67 C68 1.473(10) yes
O1 H1 0.840 no
O2 H2 0.840 no
O3 H3 0.840 no
N2 H2A 0.880 no
N3 H3A 0.880 no
N5 H5 0.880 no
N6 H6A 0.880 no
C4 H4 0.950 no
C5 H5A 0.950 no
C6 H6 0.950 no
C10 H10 0.950 no
C11 H11 0.950 no
C12 H12 0.950 no
C14 H14 1.000 no
C15 H15A 0.980 no
C15 H15B 0.980 no
C15 H15C 0.980 no
C16 H16A 0.980 no
C16 H16B 0.980 no
C16 H16C 0.980 no
C17 H17 1.000 no
C18 H18A 0.980 no
C18 H18B 0.980 no
C18 H18C 0.980 no
C19 H19A 0.980 no
C19 H19B 0.980 no
C19 H19C 0.980 no
C22 H22 0.950 no
C23 H23 0.950 no
C24 H24 0.950 no
C26 H26 1.000 no
C27 H27A 0.980 no
C27 H27B 0.980 no
C27 H27C 0.980 no
C28 H28A 0.980 no
C28 H28B 0.980 no
C28 H28C 0.980 no
C29 H29 1.000 no
C30 H30A 0.980 no
C30 H30B 0.980 no
C30 H30C 0.980 no
C31 H31A 0.980 no
C31 H31B 0.980 no
C31 H31C 0.980 no
C35 H35 0.950 no
C36 H36 0.950 no
C37 H37 0.950 no
C41 H41 0.950 no
C42 H42 0.950 no
C43 H43 0.950 no
C45 H45 1.000 no
C46 H46A 0.980 no
C46 H46B 0.980 no
C46 H46C 0.980 no
C47 H47A 0.980 no
C47 H47B 0.980 no
C47 H47C 0.980 no
C48 H48 1.000 no
C49 H49A 0.980 no
C49 H49B 0.980 no
C49 H49C 0.980 no
C50 H50A 0.980 no
C50 H50B 0.980 no
C50 H50C 0.980 no
C53 H53 0.950 no
C54 H54 0.950 no
C55 H55 0.950 no
C57 H57 1.000 no
C58 H58A 0.980 no
C58 H58B 0.980 no
C58 H58C 0.980 no
C59 H59A 0.980 no
C59 H59B 0.980 no
C59 H59C 0.980 no
C60 H60 1.000 no
C61 H61A 0.980 no
C61 H61B 0.980 no
C61 H61C 0.980 no
C62 H62A 0.980 no
C62 H62B 0.980 no
C62 H62C 0.980 no
C63 H63A 0.990 no
C63 H63B 0.990 no
C64 H64A 0.980 no
C64 H64B 0.980 no
C64 H64C 0.980 no
C65 H65A 0.990 no
C65 H65B 0.990 no
C66 H66A 0.980 no
C66 H66B 0.980 no
C66 H66C 0.980 no
C67 H67A 0.990 no
C67 H67B 0.990 no
C68 H68A 0.980 no
C68 H68B 0.980 no
C68 H68C 0.980 no

loop_
_geom_contact_atom_site_label_1
_geom_contact_atom_site_label_2
_geom_contact_distance
_geom_contact_publ_flag
_geom_contact_site_symmetry_2
S1 C8 3.114(4) no .
S2 C20 3.056(4) no .
S2 C25 3.531(4) no .
S2 C34 3.335(4) no .
S2 C38 3.338(4) no .
S3 C3 3.377(4) no .
S3 C7 3.292(4) no .
S3 C39 3.047(4) no .
S3 C44 3.451(4) no .
S3 C45 3.580(4) no .
S4 C51 3.116(4) no .
S4 C52 3.550(4) no .
N1 N2 3.567(4) no .
N1 C5 2.803(5) no .
N2 C4 2.873(5) no .
N2 C14 2.892(5) no .
N2 C17 2.920(5) no .
N3 C6 2.893(6) no .
N3 C26 2.963(5) no .
N3 C29 2.878(6) no .
N4 N5 3.565(4) no .
N4 N6 3.596(4) no .
N4 C36 2.795(5) no .
N5 C37 2.872(5) no .
N5 C57 2.897(6) no .
N5 C60 2.907(5) no .
N6 C35 2.919(5) no .
N6 C45 2.930(5) no .
N6 C48 2.877(6) no .
N6 C50 3.598(7) no .
C1 C9 3.268(5) no .
C1 C13 3.364(5) no .
C1 C14 3.589(6) no .
C1 C17 3.419(6) no .
C2 C21 3.331(6) no .
C2 C25 3.288(6) no .
C2 C26 3.479(6) no .
C2 C29 3.510(6) no .
C3 C6 2.729(6) no .
C4 C7 2.742(6) no .
C8 C11 2.748(6) no .
C8 C16 3.451(7) no .
C8 C19 3.536(8) no .
C9 C12 2.795(6) no .
C10 C13 2.792(6) no .
C10 C18 3.045(7) no .
C10 C19 3.131(7) no .
C12 C15 2.992(7) no .
C12 C16 3.210(8) no .
C20 C23 2.753(6) no .
C20 C28 3.545(6) no .
C20 C31 3.494(8) no .
C21 C24 2.785(6) no .
C22 C25 2.788(6) no .
C22 C30 3.075(9) no .
C22 C31 3.095(8) no .
C24 C27 3.054(7) no .
C24 C28 3.116(7) no .
C31 C62 3.576(9) no .
C32 C40 3.367(5) no .
C32 C44 3.230(5) no .
C32 C45 3.383(5) no .
C33 C52 3.199(5) no .
C33 C56 3.413(5) no .
C33 C60 3.311(6) no .
C34 C37 2.739(5) no .
C35 C38 2.723(5) no .
C39 C42 2.749(6) no .
C39 C47 3.497(6) no .
C39 C50 3.351(7) no .
C40 C43 2.788(6) no .
C41 C44 2.799(6) no .
C41 C49 2.957(7) no .
C41 C50 3.225(7) no .
C43 C46 3.011(7) no .
C43 C47 3.152(7) no .
C51 C54 2.747(6) no .
C51 C58 3.483(9) no .
C51 C61 3.486(8) no .
C52 C55 2.800(6) no .
C53 C56 2.804(6) no .
C53 C61 3.166(8) no .
C53 C62 3.013(7) no .
C55 C58 3.176(9) no .
C55 C59 3.037(8) no .
Br1 N2 3.326(3) no .
Br1 N5 3.406(3) no 1_655
Br1 C4 3.531(4) no .
Br1 C37 3.446(4) no 1_655
Br2 O1 3.237(5) no .
Br2 O2 3.183(4) no .
O1 Br2 3.237(5) no .
O1 N3 2.764(5) no 2_667
O1 C6 3.333(7) no 2_667
O1 C20 3.415(6) no 2_667
O2 Br2 3.183(4) no .
O2 O3 2.659(6) no .
O2 C67 3.331(8) no .
O3 O2 2.659(6) no .
O3 N6 2.749(5) no 2_567
O3 C35 3.361(6) no 2_567
O3 C39 3.424(5) no 2_567
O3 C65 3.520(8) no .
N2 Br1 3.326(3) no .
N3 O1 2.764(5) no 2_667
N4 C49 3.456(7) no 2_567
N5 Br1 3.406(3) no 1_455
N6 O3 2.749(5) no 2_567
C4 Br1 3.531(4) no .
C6 O1 3.333(7) no 2_667
C20 O1 3.415(6) no 2_667
C35 O3 3.361(6) no 2_567
C37 Br1 3.446(4) no 1_455
C38 C49 3.498(7) no 2_567
C39 O3 3.424(5) no 2_567
C49 N4 3.456(7) no 2_567
C49 C38 3.498(7) no 2_567
C65 O3 3.520(8) no .
C67 O2 3.331(8) no .
S1 H2A 3.4581 no .
S1 H16B 3.1387 no .
S1 H17 3.3137 no .
S1 H18A 3.4087 no .
S2 H3A 3.4329 no .
S2 H26 3.1685 no .
S2 H27B 3.1931 no .
S2 H31C 3.4289 no .
S3 H6A 3.4358 no .
S3 H45 3.0481 no .
S3 H46C 3.2175 no .
S3 H50A 3.1413 no .
S4 H5 3.4560 no .
S4 H16B 3.2897 no .
S4 H58B 3.5017 no .
S4 H60 3.1518 no .
S4 H62A 3.3627 no .
O1 H64A 2.5618 no .
O1 H64B 2.5701 no .
O1 H64C 3.1929 no .
O2 H66A 2.5916 no .
O2 H66B 2.6050 no .
O2 H66C 3.2441 no .
O3 H68A 2.6315 no .
O3 H68B 2.6268 no .
O3 H68C 3.2507 no .
N1 H4 3.2641 no .
N1 H6 3.2581 no .
N2 H4 2.6104 no .
N2 H14 2.4126 no .
N2 H16B 3.4076 no .
N2 H17 2.4257 no .
N3 H6 2.6171 no .
N3 H26 2.4749 no .
N3 H29 2.3625 no .
N4 H35 3.2561 no .
N4 H37 3.2619 no .
N5 H37 2.6122 no .
N5 H57 2.3909 no .
N5 H58B 3.5120 no .
N5 H60 2.4230 no .
N5 H61B 3.4811 no .
N6 H35 2.6578 no .
N6 H45 2.4500 no .
N6 H47A 3.5048 no .
N6 H48 2.4324 no .
N6 H50A 3.2083 no .
C1 H4 2.6925 no .
C1 H14 3.0472 no .
C1 H16B 3.3477 no .
C1 H17 2.7036 no .
C2 H6 2.6942 no .
C2 H26 2.7799 no .
C2 H29 2.8590 no .
C2 H31C 3.5792 no .
C3 H2A 2.4672 no .
C3 H5A 3.2595 no .
C3 H17 3.5174 no .
C4 H2A 2.5345 no .
C4 H6 3.2382 no .
C6 H3A 2.5412 no .
C6 H4 3.2408 no .
C6 H46C 3.5905 no .
C7 H3A 2.5214 no .
C7 H5A 3.2634 no .
C7 H29 3.4832 no .
C8 H10 3.2396 no .
C8 H12 3.2495 no .
C8 H14 2.6112 no .
C8 H16B 3.2747 no .
C8 H17 2.5860 no .
C8 H19B 3.4128 no .
C9 H2A 2.9626 no .
C9 H11 3.2652 no .
C9 H18A 2.7125 no .
C9 H18B 2.7189 no .
C9 H18C 3.3572 no .
C9 H19A 2.7028 no .
C9 H19B 2.6927 no .
C9 H19C 3.3454 no .
C10 H12 3.2421 no .
C10 H17 3.3133 no .
C10 H18A 3.2789 no .
C10 H18B 2.7702 no .
C10 H19A 2.8650 no .
C10 H19B 3.4132 no .
C12 H10 3.2409 no .
C12 H14 3.3166 no .
C12 H15A 3.1816 no .
C12 H15B 2.7163 no .
C12 H16A 2.9522 no .
C12 H16B 3.5241 no .
C13 H2A 2.8496 no .
C13 H11 3.2664 no .
C13 H15A 2.7190 no .
C13 H15B 2.7209 no .
C13 H15C 3.3635 no .
C13 H16A 2.6835 no .
C13 H16B 2.6795 no .
C13 H16C 3.3422 no .
C14 H2A 3.1140 no .
C14 H12 2.6781 no .
C15 H12 2.7467 no .
C15 H16A 2.7333 no .
C15 H16B 3.3519 no .
C15 H16C 2.6738 no .
C16 H12 3.1737 no .
C16 H15A 3.3538 no .
C16 H15B 2.7222 no .
C16 H15C 2.6808 no .
C16 H58B 3.1970 no .
C17 H2A 3.3109 no .
C17 H10 2.6616 no .
C18 H10 2.8416 no .
C18 H19A 2.6934 no .
C18 H19B 3.3309 no .
C18 H19C 2.6411 no .
C18 H50A 3.4391 no .
C18 H50B 3.2299 no .
C19 H10 3.0330 no .
C19 H18A 3.3297 no .
C19 H18B 2.6936 no .
C19 H18C 2.6437 no .
C20 H22 3.2421 no .
C20 H24 3.2468 no .
C20 H26 2.6044 no .
C20 H28A 3.4169 no .
C20 H29 2.5826 no .
C20 H31C 3.3312 no .
C21 H3A 2.8603 no .
C21 H23 3.2616 no .
C21 H30A 3.3594 no .
C21 H30B 2.7393 no .
C21 H30C 2.7041 no .
C21 H31A 2.6928 no .
C21 H31B 3.3227 no .
C21 H31C 2.6276 no .
C22 H24 3.2369 no .
C22 H29 3.3105 no .
C22 H30B 2.8251 no .
C22 H30C 3.2944 no .
C22 H31A 2.8470 no .
C22 H31C 3.3257 no .
C24 H22 3.2355 no .
C24 H26 3.3185 no .
C24 H27A 2.7748 no .
C24 H27B 3.2971 no .
C24 H28A 3.3960 no .
C24 H28B 2.8403 no .
C25 H3A 2.9687 no .
C25 H23 3.2649 no .
C25 H27A 2.7243 no .
C25 H27B 2.7185 no .
C25 H27C 3.3664 no .
C25 H28A 2.6817 no .
C25 H28B 2.6939 no .
C25 H28C 3.3449 no .
C26 H3A 3.3450 no .
C26 H24 2.6587 no .
C26 H45 3.5045 no .
C26 H46A 3.1869 no .
C26 H47C 3.5780 no .
C27 H24 2.8545 no .
C27 H28A 3.3567 no .
C27 H28B 2.7335 no .
C27 H28C 2.6791 no .
C27 H45 3.3311 no .
C27 H47C 3.4438 no .
C28 H24 3.0115 no .
C28 H27A 2.7324 no .
C28 H27B 3.3553 no .
C28 H27C 2.6839 no .
C28 H46A 3.0553 no .
C28 H47C 3.1976 no .
C29 H3A 3.1492 no .
C29 H22 2.6606 no .
C30 H22 2.8743 no .
C30 H31A 2.6538 no .
C30 H31B 2.6288 no .
C30 H31C 3.2941 no .
C31 H22 3.0097 no .
C31 H30A 2.6289 no .
C31 H30B 2.6534 no .
C31 H30C 3.2941 no .
C31 H62A 3.1881 no .
C31 H62C 3.0758 no .
C32 H35 2.6934 no .
C32 H45 2.6623 no .
C32 H48 3.1334 no .
C32 H50A 3.1424 no .
C33 H37 2.6836 no .
C33 H57 3.1225 no .
C33 H60 2.5734 no .
C34 H6A 2.5292 no .
C34 H36 3.2534 no .
C35 H6A 2.5838 no .
C35 H27B 3.4219 no .
C35 H37 3.2487 no .
C37 H5 2.5612 no .
C37 H35 3.2468 no .
C37 H60 3.5493 no .
C38 H5 2.4838 no .
C38 H36 3.2544 no .
C38 H60 3.3610 no .
C39 H41 3.2426 no .
C39 H43 3.2524 no .
C39 H45 2.6077 no .
C39 H47A 3.3418 no .
C39 H48 2.6089 no .
C39 H50A 3.1382 no .
C40 H6A 2.8297 no .
C40 H42 3.2606 no .
C40 H49A 2.7528 no .
C40 H49B 2.7473 no .
C40 H49C 3.3797 no .
C40 H50A 2.6530 no .
C40 H50B 2.6664 no .
C40 H50C 3.3235 no .
C41 H43 3.2500 no .
C41 H48 3.2907 no .
C41 H49A 2.7039 no .
C41 H49B 3.1158 no .
C41 H50A 3.5495 no .
C41 H50B 2.9819 no .
C43 H41 3.2509 no .
C43 H45 3.3153 no .
C43 H46B 2.7709 no .
C43 H46C 3.1754 no .
C43 H47A 3.4473 no .
C43 H47B 2.8834 no .
C44 H6A 2.9832 no .
C44 H42 3.2677 no .
C44 H46A 3.3559 no .
C44 H46B 2.7469 no .
C44 H46C 2.6765 no .
C44 H47A 2.6772 no .
C44 H47B 2.6882 no .
C44 H47C 3.3389 no .
C45 H6A 3.3479 no .
C45 H26 3.4495 no .
C45 H27C 3.3504 no .
C45 H43 2.6652 no .
C46 H26 3.2075 no .
C46 H28C 3.4256 no .
C46 H43 2.7831 no .
C46 H47A 3.3637 no .
C46 H47B 2.7383 no .
C46 H47C 2.6910 no .
C47 H27C 3.1573 no .
C47 H28C 3.2008 no .
C47 H43 3.0908 no .
C47 H46A 2.7274 no .
C47 H46B 2.7051 no .
C47 H46C 3.3629 no .
C48 H6A 3.0826 no .
C48 H41 2.6574 no .
C49 H41 2.6536 no .
C49 H50A 3.3390 no .
C49 H50B 2.7052 no .
C49 H50C 2.6462 no .
C50 H18A 3.1164 no .
C50 H18C 3.2617 no .
C50 H41 3.2453 no .
C50 H49A 2.6932 no .
C50 H49B 3.3371 no .
C50 H49C 2.6643 no .
C51 H53 3.2510 no .
C51 H55 3.2445 no .
C51 H57 2.5843 no .
C51 H58B 3.3367 no .
C51 H60 2.5985 no .
C51 H61B 3.3315 no .
C52 H5 2.9966 no .
C52 H54 3.2731 no .
C52 H61A 2.6929 no .
C52 H61B 2.6818 no .
C52 H61C 3.3382 no .
C52 H62A 2.7118 no .
C52 H62B 2.7206 no .
C52 H62C 3.3566 no .
C53 H55 3.2491 no .
C53 H60 3.3173 no .
C53 H61A 2.9021 no .
C53 H61B 3.4665 no .
C53 H62A 3.2260 no .
C53 H62B 2.7352 no .
C55 H53 3.2494 no .
C55 H57 3.3204 no .
C55 H58A 2.9076 no .
C55 H58B 3.4807 no .
C55 H59A 2.7962 no .
C55 H59C 3.2069 no .
C56 H5 2.8090 no .
C56 H54 3.2743 no .
C56 H58A 2.6819 no .
C56 H58B 2.6782 no .
C56 H58C 3.3344 no .
C56 H59A 2.7416 no .
C56 H59B 3.3496 no .
C56 H59C 2.6748 no .
C57 H5 3.0354 no .
C57 H55 2.6816 no .
C58 H16A 3.4116 no .
C58 H16B 3.4393 no .
C58 H55 3.1147 no .
C58 H59A 2.6760 no .
C58 H59B 2.6628 no .
C58 H59C 3.3150 no .
C59 H55 2.8308 no .
C59 H58A 2.7140 no .
C59 H58B 3.3132 no .
C59 H58C 2.6258 no .
C60 H5 3.3597 no .
C60 H53 2.6729 no .
C61 H53 3.1198 no .
C61 H62A 3.3448 no .
C61 H62B 2.7120 no .
C61 H62C 2.6677 no .
C62 H31A 3.5416 no .
C62 H31C 3.0164 no .
C62 H53 2.7776 no .
C62 H61A 2.7152 no .
C62 H61B 3.3459 no .
C62 H61C 2.6618 no .
C64 H1 2.5173 no .
C66 H2 2.4954 no .
C68 H3 2.6934 no .
H1 H63A 2.2150 no .
H1 H63B 2.6613 no .
H1 H64A 2.3892 no .
H1 H64B 2.8185 no .
H1 H64C 3.4030 no .
H2 H65A 2.6907 no .
H2 H65B 2.2940 no .
H2 H66A 2.7405 no .
H2 H66B 2.3721 no .
H2 H66C 3.4040 no .
H2A H4 2.0788 no .
H2A H14 2.4681 no .
H2A H17 2.7798 no .
H2A H19B 3.4792 no .
H3 H67A 2.6512 no .
H3 H67B 2.1316 no .
H3 H68A 2.6026 no .
H3 H68B 3.0380 no .
H3 H68C 3.5425 no .
H3A H6 2.0171 no .
H3A H26 2.8154 no .
H3A H28A 3.5020 no .
H3A H29 2.5327 no .
H4 H5A 2.3466 no .
H4 H17 3.3010 no .
H5 H37 2.1260 no .
H5 H57 2.3718 no .
H5 H60 2.8539 no .
H5 H61B 3.4106 no .
H5A H6 2.3447 no .
H6 H46C 3.5961 no .
H6A H35 2.0920 no .
H6A H45 2.8410 no .
H6A H47A 3.3975 no .
H6A H48 2.4382 no .
H10 H11 2.3173 no .
H10 H18A 3.2297 no .
H10 H18B 2.2897 no .
H10 H19A 2.5267 no .
H10 H19B 3.5069 no .
H11 H12 2.3166 no .
H12 H15A 3.0662 no .
H12 H15B 2.1834 no .
H12 H16A 2.7084 no .
H14 H15A 2.3452 no .
H14 H15B 2.8570 no .
H14 H15C 2.3567 no .
H14 H16A 2.8625 no .
H14 H16B 2.3453 no .
H14 H16C 2.3707 no .
H15A H16C 3.5621 no .
H15B H16A 2.5809 no .
H15B H16C 2.9766 no .
H15C H16A 3.0038 no .
H15C H16B 3.5607 no .
H15C H16C 2.4723 no .
H16A H58A 3.0015 no .
H16A H58B 2.9408 no .
H16B H58A 3.4562 no .
H16B H58B 2.6043 no .
H17 H18A 2.3516 no .
H17 H18B 2.8607 no .
H17 H18C 2.3594 no .
H17 H19A 2.8562 no .
H17 H19B 2.3453 no .
H17 H19C 2.3547 no .
H18A H19A 3.5927 no .
H18A H19C 3.5293 no .
H18A H50A 2.8035 no .
H18A H50B 2.9617 no .
H18A H50C 3.0574 no .
H18B H19A 2.5362 no .
H18B H19B 3.5944 no .
H18B H19C 2.9503 no .
H18C H19A 2.9538 no .
H18C H19B 3.5318 no .
H18C H19C 2.4263 no .
H18C H50A 3.1827 no .
H18C H50B 2.6397 no .
H18C H50C 3.4889 no .
H22 H23 2.3236 no .
H22 H29 3.5975 no .
H22 H30B 2.3457 no .
H22 H30C 3.2418 no .
H22 H31A 2.5119 no .
H22 H31C 3.4391 no .
H23 H24 2.3105 no .
H24 H26 3.5991 no .
H24 H27A 2.3024 no .
H24 H27B 3.2578 no .
H24 H28A 3.4862 no .
H24 H28B 2.4968 no .
H26 H27A 2.8616 no .
H26 H27B 2.3487 no .
H26 H27C 2.3633 no .
H26 H28A 2.3391 no .
H26 H28B 2.8554 no .
H26 H28C 2.3580 no .
H26 H45 2.8824 no .
H26 H46A 2.4983 no .
H26 H46C 3.3904 no .
H26 H47C 3.4492 no .
H27A H28B 2.5880 no .
H27A H28C 2.9911 no .
H27B H28C 3.5633 no .
H27B H35 3.4654 no .
H27B H45 3.4216 no .
H27C H28A 3.5668 no .
H27C H28B 2.9997 no .
H27C H28C 2.4772 no .
H27C H45 2.7072 no .
H27C H46A 3.5912 no .
H27C H47A 3.1567 no .
H27C H47C 2.6152 no .
H28A H46A 3.0036 no .
H28C H45 3.5209 no .
H28C H46A 2.6052 no .
H28C H47C 2.2848 no .
H29 H30A 2.3107 no .
H29 H30B 2.8311 no .
H29 H30C 2.3255 no .
H29 H31A 2.8317 no .
H29 H31B 2.3117 no .
H29 H31C 2.3260 no .
H30A H31A 2.9325 no .
H30A H31B 2.4303 no .
H30A H31C 3.5183 no .
H30B H31A 2.4838 no .
H30B H31B 2.9317 no .
H30B H31C 3.5488 no .
H30C H31A 3.5490 no .
H30C H31B 3.5185 no .
H31A H62A 3.4129 no .
H31A H62C 2.8623 no .
H31B H62A 3.0949 no .
H31B H62C 3.3385 no .
H31C H62A 2.5871 no .
H31C H62C 2.5690 no .
H35 H36 2.3450 no .
H36 H37 2.3592 no .
H37 H60 3.2069 no .
H41 H42 2.3267 no .
H41 H48 3.5635 no .
H41 H49A 2.1149 no .
H41 H49B 2.8998 no .
H41 H49C 3.5510 no .
H41 H50B 2.8223 no .
H42 H43 2.3176 no .
H43 H45 3.5996 no .
H43 H46B 2.2538 no .
H43 H46C 3.0875 no .
H43 H47A 3.5885 no .
H43 H47B 2.6003 no .
H45 H46A 2.3429 no .
H45 H46B 2.8645 no .
H45 H46C 2.3784 no .
H45 H47A 2.3444 no .
H45 H47B 2.8592 no .
H45 H47C 2.3625 no .
H46A H47B 3.0554 no .
H46A H47C 2.5296 no .
H46B H47B 2.5565 no .
H46B H47C 2.9511 no .
H46C H47C 3.5912 no .
H48 H49A 2.8671 no .
H48 H49B 2.3654 no .
H48 H49C 2.3615 no .
H48 H50A 2.3416 no .
H48 H50B 2.8564 no .
H48 H50C 2.3599 no .
H49A H50A 3.5975 no .
H49A H50B 2.5397 no .
H49A H50C 2.9392 no .
H49B H50B 3.5978 no .
H49B H50C 3.5397 no .
H49C H50A 3.5476 no .
H49C H50B 2.9836 no .
H49C H50C 2.4454 no .
H53 H54 2.3208 no .
H53 H61A 2.6371 no .
H53 H62A 3.1244 no .
H53 H62B 2.2150 no .
H54 H55 2.3177 no .
H55 H58A 2.6246 no .
H55 H59A 2.3030 no .
H55 H59C 3.1437 no .
H57 H58A 2.8317 no .
H57 H58B 2.3010 no .
H57 H58C 2.3351 no .
H57 H59A 2.8333 no .
H57 H59B 2.3072 no .
H57 H59C 2.3322 no .
H58A H59A 2.5493 no .
H58A H59B 3.0180 no .
H58A H59C 3.5952 no .
H58B H59A 3.5835 no .
H58B H59B 3.5301 no .
H58C H59A 2.9051 no .
H58C H59B 2.4400 no .
H58C H59C 3.5241 no .
H60 H61A 2.8575 no .
H60 H61B 2.3442 no .
H60 H61C 2.3586 no .
H60 H62A 2.3534 no .
H60 H62B 2.8624 no .
H60 H62C 2.3612 no .
H61A H62B 2.5609 no .
H61A H62C 2.9815 no .
H61B H62C 3.5526 no .
H61C H62A 3.5494 no .
H61C H62B 2.9683 no .
H61C H62C 2.4559 no .
H63A H64A 2.2473 no .
H63A H64B 2.7556 no .
H63A H64C 2.2231 no .
H63B H64A 2.7556 no .
H63B H64B 2.2406 no .
H63B H64C 2.2299 no .
H65A H66A 2.3138 no .
H65A H66B 2.8094 no .
H65A H66C 2.2932 no .
H65B H66A 2.8095 no .
H65B H66B 2.3033 no .
H65B H66C 2.3034 no .
H67A H68A 2.8216 no .
H67A H68B 2.3261 no .
H67A H68C 2.3079 no .
H67B H68A 2.3222 no .
H67B H68B 2.8218 no .
H67B H68C 2.3116 no .
Br1 H2A 2.4979 no .
Br1 H4 2.9592 no .
Br1 H5 2.5553 no 1_655
Br1 H14 3.2231 no .
Br1 H22 2.8601 no 2_666
Br1 H31A 3.5975 no 2_666
Br1 H37 2.9345 no 1_655
Br1 H41 2.8409 no 2_667
Br1 H49A 3.1800 no 2_667
Br1 H57 3.2713 no 1_655
Br2 H1 2.4041 no .
Br2 H2 2.4271 no .
Br2 H5A 3.1230 no 2_667
Br2 H6 3.1542 no 2_667
Br2 H36 2.8945 no 2_567
Br2 H53 3.0478 no 1_556
Br2 H62B 3.0225 no 1_556
Br2 H64A 3.5020 no .
Br2 H65B 3.5329 no .
Br2 H66B 3.2786 no .
S1 H49B 3.5815 no 2_567
S1 H49C 3.3584 no 2_567
S2 H61A 3.4958 no 2_566
S2 H61C 3.4717 no 2_566
S3 H19A 3.3932 no 2_667
S3 H19C 3.3778 no 2_667
S4 H30A 3.1060 no 2_666
S4 H30C 3.5663 no 2_666
O1 H3A 1.9262 no 2_667
O1 H6 2.4398 no 2_667
O1 H29 3.4674 no 2_667
O1 H30C 3.4202 no 2_667
O1 H62B 3.5906 no 1_556
O2 H3 1.8426 no .
O2 H10 2.8680 no .
O2 H18B 2.9918 no .
O2 H35 3.2161 no 2_567
O2 H67B 3.0579 no .
O2 H68A 3.4933 no .
O3 H2 3.2461 no .
O3 H6A 1.9079 no 2_567
O3 H18A 3.2174 no .
O3 H18B 3.2339 no .
O3 H35 2.5476 no 2_567
O3 H48 3.0170 no 2_567
O3 H65A 3.3772 no .
N1 H30A 3.1251 no 2_666
N1 H30B 3.5167 no 2_666
N3 H1 3.3823 no 2_667
N3 H63B 3.4131 no 2_667
N4 H49A 3.4176 no 2_567
N4 H49C 2.6767 no 2_567
N5 H49A 3.4716 no 2_567
N6 H3 3.2603 no 2_567
N6 H68B 3.3530 no 2_567
C1 H19C 3.5939 no 2_667
C1 H30B 3.4505 no 2_666
C3 H19C 3.5126 no 2_667
C3 H30A 3.5798 no 2_666
C3 H30B 3.3320 no 2_666
C4 H18C 3.2579 no 2_667
C4 H19C 3.3897 no 2_667
C5 H36 2.9370 no 1_655
C6 H1 3.2440 no 2_667
C6 H31B 3.4930 no 2_666
C7 H30A 3.5082 no 2_666
C7 H31B 3.3766 no 2_666
C8 H42 3.3471 no 2_667
C9 H42 3.4373 no 2_667
C9 H67B 3.3809 no .
C10 H42 3.3871 no 2_667
C10 H43 3.4463 no 2_667
C10 H66A 3.3437 no .
C10 H67B 2.8145 no .
C11 H42 3.2769 no 2_667
C11 H43 3.4625 no 2_667
C11 H46B 3.5574 no 1_565
C11 H47B 3.1770 no 1_565
C11 H65A 3.4832 no .
C11 H66A 3.4755 no .
C11 H66C 3.4944 no 2_677
C11 H67B 3.0397 no .
C12 H42 3.2060 no 2_667
C12 H46B 3.3363 no 1_565
C12 H47B 3.2991 no 1_565
C12 H66C 3.1182 no 2_677
C13 H42 3.2458 no 2_667
C14 H22 3.5936 no 2_666
C14 H30B 3.2584 no 2_666
C15 H22 3.5075 no 2_666
C15 H59C 3.3836 no 1_655
C15 H64B 3.2798 no 2_677
C15 H66B 3.4890 no 2_677
C15 H66C 3.4821 no 2_677
C16 H28C 3.3491 no 1_565
C16 H30B 3.3330 no 2_666
C16 H30C 3.3240 no 2_666
C17 H19C 3.2030 no 2_667
C18 H4 3.5026 no 2_667
C18 H19C 3.4600 no 2_667
C18 H67B 3.5712 no .
C19 H17 3.2757 no 2_667
C19 H18C 3.4447 no 2_667
C20 H61B 3.5361 no 2_566
C20 H63B 3.1885 no 2_667
C21 H61B 3.3379 no 2_566
C21 H63B 3.2159 no 2_667
C22 H14 3.5764 no 2_666
C22 H15C 3.2337 no 2_666
C22 H61B 3.1079 no 2_566
C23 H15C 3.3084 no 2_666
C23 H59C 3.5881 no 2_566
C23 H61B 3.1064 no 2_566
C23 H64C 3.5738 no 1_544
C24 H61A 3.3646 no 2_566
C24 H61B 3.3021 no 2_566
C24 H64C 3.2257 no 1_544
C25 H61A 3.4528 no 2_566
C25 H61B 3.5375 no 2_566
C27 H61A 3.3198 no 2_566
C28 H16A 2.9959 no 1_545
C28 H58A 3.5694 no 1_545
C28 H64C 3.4225 no 1_544
C29 H31B 3.2264 no 2_666
C30 H14 3.3114 no 2_666
C30 H16C 3.2591 no 2_666
C30 H63B 3.5004 no 2_667
C31 H29 3.3006 no 2_666
C31 H31B 3.5374 no 2_666
C32 H49C 3.5231 no 2_567
C33 H49A 3.3797 no 2_567
C33 H49C 3.5499 no 2_567
C34 H49C 3.0477 no 2_567
C34 H50C 3.5302 no 2_567
C35 H3 3.3180 no 2_567
C36 H5A 2.9548 no 1_455
C37 H49A 3.5240 no 2_567
C37 H61C 3.3006 no 2_566
C37 H62C 3.3743 no 2_566
C38 H49A 3.0931 no 2_567
C38 H49C 3.0354 no 2_567
C38 H61C 3.5938 no 2_566
C39 H19B 3.4625 no 2_667
C39 H68B 2.8648 no 2_567
C40 H19B 3.1763 no 2_667
C40 H67A 3.3229 no 2_567
C40 H68B 3.0667 no 2_567
C41 H19B 2.9724 no 2_667
C41 H59B 3.4039 no 2_567
C41 H68B 3.4487 no 2_567
C42 H19B 3.0877 no 2_667
C42 H59B 3.4086 no 2_567
C42 H66C 3.0230 no 1_545
C43 H19A 3.3531 no 2_667
C43 H19B 3.4018 no 2_667
C43 H66C 3.4585 no 1_545
C43 H68B 3.4911 no 2_567
C44 H19A 3.4826 no 2_667
C44 H68B 3.1068 no 2_567
C46 H12 3.1947 no 1_545
C46 H66A 3.2097 no 2_667
C47 H12 3.4563 no 1_545
C47 H68B 3.5102 no 2_567
C47 H68C 3.0497 no 1_545
C48 H50C 3.1732 no 2_567
C48 H67A 3.0815 no 2_567
C49 H57 3.2626 no 2_567
C49 H67A 2.8993 no 2_567
C50 H19B 3.3975 no 2_667
C50 H48 3.1847 no 2_567
C50 H50C 3.3842 no 2_567
C51 H23 3.2433 no 2_566
C52 H23 3.5726 no 2_566
C53 H24 3.3552 no 2_566
C53 H63A 3.1121 no 1_554
C54 H24 3.2976 no 2_566
C54 H54 3.2739 no 2_576
C54 H63A 3.2487 no 1_554
C54 H64A 3.5589 no 1_554
C55 H23 3.2830 no 2_566
C55 H28B 3.4903 no 1_565
C55 H54 3.5198 no 2_576
C56 H23 3.0928 no 2_566
C57 H49B 3.5949 no 2_567
C58 H49B 3.2716 no 2_567
C58 H68C 3.2214 no .
C59 H15A 3.3176 no 1_455
C59 H23 3.4709 no 2_566
C59 H65B 3.1166 no 2_577
C60 H61C 3.2345 no 2_566
C61 H27B 3.5397 no 2_566
C61 H60 3.4027 no 2_566
C61 H61C 3.4976 no 2_566
C61 H62C 3.5720 no 2_566
C62 H61C 3.5949 no 2_566
C63 H3A 2.9840 no 2_667
C63 H16C 3.5891 no 1_556
C63 H30C 3.1049 no 2_667
C64 H15C 3.3057 no 2_677
C64 H54 3.5681 no 1_556
C65 H3 2.7496 no .
C65 H10 3.2871 no .
C65 H11 3.5544 no .
C65 H59B 3.3559 no 2_577
C65 H67B 3.4305 no .
C65 H68A 3.1918 no .
C66 H10 3.3746 no .
C66 H11 3.5266 no .
C66 H12 3.2965 no 2_677
C66 H15A 3.5407 no 2_677
C66 H15B 3.4134 no 2_677
C66 H42 3.2664 no 1_565
C66 H46B 3.1737 no 2_667
C66 H59B 3.5641 no 2_577
C67 H6A 2.9502 no 2_567
C67 H18A 3.3887 no .
C67 H48 3.3077 no 2_567
C67 H49B 3.0878 no 2_567
C67 H58C 3.4863 no .
C67 H65A 3.2686 no .
C68 H6A 3.4202 no 2_567
C68 H47A 3.3897 no 1_565
C68 H47A 3.3139 no 2_567
C68 H47B 3.3530 no 1_565
C68 H58C 3.0815 no .
C68 H65A 3.2489 no .
C68 H68A 3.2891 no 2_577
H1 Br2 2.4041 no .
H1 N3 3.3823 no 2_667
H1 C6 3.2440 no 2_667
H1 H3A 2.5056 no 2_667
H1 H6 2.3204 no 2_667
H1 H53 3.2700 no 1_556
H1 H62B 3.1161 no 1_556
H2 Br2 2.4271 no .
H2 O3 3.2461 no .
H2 H3 2.4416 no .
H2 H5A 2.9913 no 2_667
H2 H10 3.2996 no .
H2 H18B 3.1712 no .
H2 H35 3.1674 no 2_567
H2 H36 3.4473 no 2_567
H2A Br1 2.4979 no .
H2A H30B 3.5819 no 2_666
H3 O2 1.8426 no .
H3 N6 3.2603 no 2_567
H3 C35 3.3180 no 2_567
H3 C65 2.7496 no .
H3 H2 2.4416 no .
H3 H6A 2.3902 no 2_567
H3 H10 3.5427 no .
H3 H18A 3.4528 no .
H3 H18B 3.0596 no .
H3 H35 2.4126 no 2_567
H3 H65A 2.7518 no .
H3 H65B 3.0385 no .
H3A O1 1.9262 no 2_667
H3A C63 2.9840 no 2_667
H3A H1 2.5056 no 2_667
H3A H63B 2.9265 no 2_667
H4 Br1 2.9592 no .
H4 C18 3.5026 no 2_667
H4 H18B 3.4770 no 2_667
H4 H18C 2.6946 no 2_667
H4 H19C 3.3559 no 2_667
H4 H36 3.5896 no 1_655
H4 H50B 3.5279 no 2_667
H5 Br1 2.5553 no 1_455
H5 H23 3.5700 no 2_566
H5 H49A 3.2051 no 2_567
H5A Br2 3.1230 no 2_667
H5A C36 2.9548 no 1_655
H5A H2 2.9913 no 2_667
H5A H18B 3.2385 no 2_667
H5A H18C 3.5747 no 2_667
H5A H36 2.1506 no 1_655
H6 Br2 3.1542 no 2_667
H6 O1 2.4398 no 2_667
H6 H1 2.3204 no 2_667
H6A O3 1.9079 no 2_567
H6A C67 2.9502 no 2_567
H6A C68 3.4202 no 2_567
H6A H3 2.3902 no 2_567
H6A H50C 3.4997 no 2_567
H6A H67A 3.1234 no 2_567
H6A H68B 3.0256 no 2_567
H10 O2 2.8680 no .
H10 C65 3.2871 no .
H10 C66 3.3746 no .
H10 H2 3.2996 no .
H10 H3 3.5427 no .
H10 H43 3.4162 no 2_667
H10 H65A 3.1314 no .
H10 H66A 2.6431 no .
H10 H67B 2.8495 no .
H11 C65 3.5544 no .
H11 C66 3.5266 no .
H11 H43 2.7639 no 1_565
H11 H43 3.4422 no 2_667
H11 H46B 3.0410 no 1_565
H11 H47B 2.7431 no 1_565
H11 H65A 2.8978 no .
H11 H66A 2.9225 no .
H11 H66A 3.4243 no 2_677
H11 H66C 3.5560 no 2_677
H11 H67B 3.2224 no .
H12 C46 3.1947 no 1_565
H12 C47 3.4563 no 1_565
H12 C66 3.2965 no 2_677
H12 H28C 3.5570 no 1_565
H12 H46A 2.9999 no 1_565
H12 H46B 2.5773 no 1_565
H12 H47B 2.9626 no 1_565
H12 H47C 3.2044 no 1_565
H12 H66A 3.1403 no 2_677
H12 H66B 3.2903 no 2_677
H12 H66C 2.9146 no 2_677
H14 Br1 3.2231 no .
H14 C22 3.5764 no 2_666
H14 C30 3.3114 no 2_666
H14 H22 2.8529 no 2_666
H14 H30B 2.4495 no 2_666
H14 H30C 3.3776 no 2_666
H15A C59 3.3176 no 1_655
H15A C66 3.5407 no 2_677
H15A H22 3.4406 no 2_666
H15A H23 3.4309 no 2_666
H15A H42 3.2795 no 2_667
H15A H59B 3.3184 no 1_655
H15A H59C 2.5148 no 1_655
H15A H66B 3.1998 no 2_677
H15A H66C 2.9676 no 2_677
H15B C66 3.4134 no 2_677
H15B H28A 3.1386 no 1_565
H15B H28C 3.4793 no 1_565
H15B H46A 3.4386 no 1_565
H15B H64B 3.0777 no 2_677
H15B H66B 2.8802 no 2_677
H15B H66C 3.1319 no 2_677
H15C C22 3.2337 no 2_666
H15C C23 3.3084 no 2_666
H15C C64 3.3057 no 2_677
H15C H22 3.0338 no 2_666
H15C H23 3.1589 no 2_666
H15C H28A 3.5669 no 1_565
H15C H59C 3.4786 no 1_655
H15C H64A 3.2779 no 2_677
H15C H64B 2.6327 no 2_677
H15C H64C 3.5418 no 2_677
H16A C28 2.9959 no 1_565
H16A H28A 3.0161 no 1_565
H16A H28B 3.0484 no 1_565
H16A H28C 2.4496 no 1_565
H16A H47C 3.3687 no 1_565
H16B H30B 3.2362 no 2_666
H16B H30C 3.2789 no 2_666
H16C C30 3.2591 no 2_666
H16C C63 3.5891 no 1_554
H16C H28A 3.4293 no 1_565
H16C H28B 3.3974 no 1_565
H16C H28C 3.4882 no 1_565
H16C H30B 3.0027 no 2_666
H16C H30C 2.6373 no 2_666
H16C H63A 3.1896 no 1_554
H16C H63B 3.0649 no 1_554
H17 C19 3.2757 no 2_667
H17 H17 3.3914 no 2_667
H17 H18C 3.1327 no 2_667
H17 H19C 2.3897 no 2_667
H18A O3 3.2174 no .
H18A C67 3.3887 no .
H18A H3 3.4528 no .
H18A H19C 3.5791 no 2_667
H18A H67A 3.2221 no .
H18A H67B 3.1256 no .
H18B O2 2.9918 no .
H18B O3 3.2339 no .
H18B H2 3.1712 no .
H18B H3 3.0596 no .
H18B H4 3.4770 no 2_667
H18B H5A 3.2385 no 2_667
H18B H67B 3.2320 no .
H18C C4 3.2579 no 2_667
H18C C19 3.4447 no 2_667
H18C H4 2.6946 no 2_667
H18C H5A 3.5747 no 2_667
H18C H17 3.1327 no 2_667
H18C H19B 3.1579 no 2_667
H18C H19C 3.0409 no 2_667
H19A S3 3.3932 no 2_667
H19A C43 3.3531 no 2_667
H19A C44 3.4826 no 2_667
H19A H43 3.5939 no 2_667
H19A H46C 2.8950 no 2_667
H19B C39 3.4625 no 2_667
H19B C40 3.1763 no 2_667
H19B C41 2.9724 no 2_667
H19B C42 3.0877 no 2_667
H19B C43 3.4018 no 2_667
H19B C50 3.3975 no 2_667
H19B H18C 3.1579 no 2_667
H19B H41 3.3231 no 2_667
H19B H42 3.4849 no 2_667
H19B H50A 3.1052 no 2_667
H19B H50B 2.9224 no 2_667
H19C S3 3.3778 no 2_667
H19C C1 3.5939 no 2_667
H19C C3 3.5126 no 2_667
H19C C4 3.3897 no 2_667
H19C C17 3.2030 no 2_667
H19C C18 3.4600 no 2_667
H19C H4 3.3559 no 2_667
H19C H17 2.3897 no 2_667
H19C H18A 3.5791 no 2_667
H19C H18C 3.0409 no 2_667
H19C H19C 3.3179 no 2_667
H19C H50A 3.5296 no 2_667
H22 Br1 2.8601 no 2_666
H22 C14 3.5936 no 2_666
H22 C15 3.5075 no 2_666
H22 H14 2.8529 no 2_666
H22 H15A 3.4406 no 2_666
H22 H15C 3.0338 no 2_666
H22 H61B 3.4937 no 2_566
H23 C51 3.2433 no 2_566
H23 C52 3.5726 no 2_566
H23 C55 3.2830 no 2_566
H23 C56 3.0928 no 2_566
H23 C59 3.4709 no 2_566
H23 H5 3.5700 no 2_566
H23 H15A 3.4309 no 2_666
H23 H15C 3.1589 no 2_666
H23 H59C 2.6796 no 2_566
H23 H61B 3.5057 no 2_566
H23 H64A 3.5178 no 1_544
H24 C53 3.3552 no 2_566
H24 C54 3.2976 no 2_566
H24 H53 3.5183 no 2_566
H24 H54 3.0446 no 1_545
H24 H54 3.4291 no 2_566
H24 H55 3.4158 no 1_545
H24 H61A 3.5340 no 2_566
H24 H64C 3.1062 no 1_544
H27A H53 3.2259 no 2_566
H27A H55 2.8538 no 1_545
H27A H61A 3.2590 no 2_566
H27B C61 3.5397 no 2_566
H27B H61A 2.6110 no 2_566
H27C H58A 3.4272 no 1_545
H28A H15B 3.1386 no 1_545
H28A H15C 3.5669 no 1_545
H28A H16A 3.0161 no 1_545
H28A H16C 3.4293 no 1_545
H28A H64B 2.7650 no 2_667
H28A H64C 3.1984 no 1_544
H28B C55 3.4903 no 1_545
H28B H16A 3.0484 no 1_545
H28B H16C 3.3974 no 1_545
H28B H55 3.0709 no 1_545
H28B H58A 3.3063 no 1_545
H28B H64C 2.7886 no 1_544
H28C C16 3.3491 no 1_545
H28C H12 3.5570 no 1_545
H28C H15B 3.4793 no 1_545
H28C H16A 2.4496 no 1_545
H28C H16C 3.4882 no 1_545
H28C H58A 2.9490 no 1_545
H29 O1 3.4674 no 2_667
H29 C31 3.3006 no 2_666
H29 H29 3.5590 no 2_666
H29 H30A 3.5294 no 2_666
H29 H31B 2.4035 no 2_666
H29 H31C 3.5405 no 2_666
H30A S4 3.1060 no 2_666
H30A N1 3.1251 no 2_666
H30A C3 3.5798 no 2_666
H30A C7 3.5082 no 2_666
H30A H29 3.5294 no 2_666
H30A H31B 3.2162 no 2_666
H30A H31C 3.2706 no 2_666
H30A H62A 3.3853 no 2_666
H30B N1 3.5167 no 2_666
H30B C1 3.4505 no 2_666
H30B C3 3.3320 no 2_666
H30B C14 3.2584 no 2_666
H30B C16 3.3330 no 2_666
H30B H2A 3.5819 no 2_666
H30B H14 2.4495 no 2_666
H30B H16B 3.2362 no 2_666
H30B H16C 3.0027 no 2_666
H30C S4 3.5663 no 2_666
H30C O1 3.4202 no 2_667
H30C C16 3.3240 no 2_666
H30C C63 3.1049 no 2_667
H30C H14 3.3776 no 2_666
H30C H16B 3.2789 no 2_666
H30C H16C 2.6373 no 2_666
H30C H62A 3.4269 no 2_666
H30C H63A 2.8340 no 2_667
H30C H63B 2.6724 no 2_667
H31A Br1 3.5975 no 2_666
H31A H37 3.4240 no 2_566
H31A H61B 3.5190 no 2_566
H31B C6 3.4930 no 2_666
H31B C7 3.3766 no 2_666
H31B C29 3.2264 no 2_666
H31B C31 3.5374 no 2_666
H31B H29 2.4035 no 2_666
H31B H30A 3.2162 no 2_666
H31B H31B 3.0943 no 2_666
H31C H29 3.5405 no 2_666
H31C H30A 3.2706 no 2_666
H31C H61B 3.1348 no 2_566
H35 O2 3.2161 no 2_567
H35 O3 2.5476 no 2_567
H35 H2 3.1674 no 2_567
H35 H3 2.4126 no 2_567
H36 Br2 2.8945 no 2_567
H36 C5 2.9370 no 1_455
H36 H2 3.4473 no 2_567
H36 H4 3.5896 no 1_455
H36 H5A 2.1506 no 1_455
H36 H62B 3.0943 no 2_566
H36 H62C 3.4156 no 2_566
H37 Br1 2.9345 no 1_455
H37 H31A 3.4240 no 2_566
H37 H61C 3.2297 no 2_566
H37 H62C 2.8102 no 2_566
H41 Br1 2.8409 no 2_667
H41 H19B 3.3231 no 2_667
H41 H57 3.0279 no 2_567
H41 H59B 3.1203 no 2_567
H42 C8 3.3471 no 2_667
H42 C9 3.4373 no 2_667
H42 C10 3.3871 no 2_667
H42 C11 3.2769 no 2_667
H42 C12 3.2060 no 2_667
H42 C13 3.2458 no 2_667
H42 C66 3.2664 no 1_545
H42 H15A 3.2795 no 2_667
H42 H19B 3.4849 no 2_667
H42 H59B 3.1414 no 2_567
H42 H66C 2.3120 no 1_545
H43 C10 3.4463 no 2_667
H43 C11 3.4625 no 2_667
H43 H10 3.4162 no 2_667
H43 H11 2.7639 no 1_545
H43 H11 3.4422 no 2_667
H43 H19A 3.5939 no 2_667
H43 H65A 3.2856 no 1_545
H43 H66A 3.5012 no 2_667
H43 H66C 3.1702 no 1_545
H46A H12 2.9999 no 1_545
H46A H15B 3.4386 no 1_545
H46A H66A 3.5187 no 2_667
H46A H66B 3.5439 no 2_667
H46B C11 3.5574 no 1_545
H46B C12 3.3363 no 1_545
H46B C66 3.1737 no 2_667
H46B H11 3.0410 no 1_545
H46B H12 2.5773 no 1_545
H46B H66A 2.4411 no 2_667
H46B H66B 3.1565 no 2_667
H46B H66C 3.5207 no 2_667
H46C H19A 2.8950 no 2_667
H46C H66A 3.2637 no 2_667
H47A C68 3.3897 no 1_545
H47A C68 3.3139 no 2_567
H47A H68A 3.2303 no 1_545
H47A H68A 2.9585 no 2_567
H47A H68B 2.7872 no 2_567
H47A H68C 2.6802 no 1_545
H47B C11 3.1770 no 1_545
H47B C12 3.2991 no 1_545
H47B C68 3.3530 no 1_545
H47B H11 2.7431 no 1_545
H47B H12 2.9626 no 1_545
H47B H65A 3.4325 no 1_545
H47B H67B 3.4664 no 1_545
H47B H68A 3.1440 no 1_545
H47B H68C 2.7652 no 1_545
H47C H12 3.2044 no 1_545
H47C H16A 3.3687 no 1_545
H47C H58A 2.9406 no 1_545
H47C H58C 3.4547 no 1_545
H47C H68C 3.2183 no 1_545
H48 O3 3.0170 no 2_567
H48 C50 3.1847 no 2_567
H48 C67 3.3077 no 2_567
H48 H50A 3.2765 no 2_567
H48 H50C 2.3453 no 2_567
H48 H67A 2.7123 no 2_567
H49A Br1 3.1800 no 2_667
H49A N4 3.4176 no 2_567
H49A N5 3.4716 no 2_567
H49A C33 3.3797 no 2_567
H49A C37 3.5240 no 2_567
H49A C38 3.0931 no 2_567
H49A H5 3.2051 no 2_567
H49A H57 2.7029 no 2_567
H49B S1 3.5815 no 2_567
H49B C57 3.5949 no 2_567
H49B C58 3.2716 no 2_567
H49B C67 3.0878 no 2_567
H49B H57 2.9368 no 2_567
H49B H58B 3.0307 no 2_567
H49B H58C 2.8524 no 2_567
H49B H67A 2.1243 no 2_567
H49B H68B 3.5111 no 2_567
H49C S1 3.3584 no 2_567
H49C N4 2.6767 no 2_567
H49C C32 3.5231 no 2_567
H49C C33 3.5499 no 2_567
H49C C34 3.0477 no 2_567
H49C C38 3.0354 no 2_567
H49C H50A 3.2431 no 2_567
H49C H50C 3.4605 no 2_567
H49C H67A 3.3166 no 2_567
H50A H19B 3.1052 no 2_667
H50A H19C 3.5296 no 2_667
H50A H48 3.2765 no 2_567
H50A H49C 3.2431 no 2_567
H50A H50C 3.4176 no 2_567
H50B H4 3.5279 no 2_667
H50B H19B 2.9224 no 2_667
H50C C34 3.5302 no 2_567
H50C C48 3.1732 no 2_567
H50C C50 3.3842 no 2_567
H50C H6A 3.4997 no 2_567
H50C H48 2.3453 no 2_567
H50C H49C 3.4605 no 2_567
H50C H50A 3.4176 no 2_567
H50C H50C 3.0153 no 2_567
H53 Br2 3.0478 no 1_554
H53 H1 3.2700 no 1_554
H53 H24 3.5183 no 2_566
H53 H27A 3.2259 no 2_566
H53 H63A 3.0747 no 1_554
H53 H64A 3.4581 no 1_554
H54 C54 3.2739 no 2_576
H54 C55 3.5198 no 2_576
H54 C64 3.5681 no 1_554
H54 H24 3.0446 no 1_565
H54 H24 3.4291 no 2_566
H54 H54 2.7638 no 2_576
H54 H55 3.2190 no 2_576
H54 H63A 3.3021 no 1_554
H54 H64A 3.0001 no 1_554
H54 H64C 3.4171 no 1_554
H55 H24 3.4158 no 1_565
H55 H27A 2.8538 no 1_565
H55 H28B 3.0709 no 1_565
H55 H54 3.2190 no 2_576
H57 Br1 3.2713 no 1_455
H57 C49 3.2626 no 2_567
H57 H41 3.0279 no 2_567
H57 H49A 2.7029 no 2_567
H57 H49B 2.9368 no 2_567
H58A C28 3.5694 no 1_565
H58A H27C 3.4272 no 1_565
H58A H28B 3.3063 no 1_565
H58A H28C 2.9490 no 1_565
H58A H47C 2.9406 no 1_565
H58A H68C 3.4494 no .
H58B H49B 3.0307 no 2_567
H58B H68C 3.5907 no .
H58C C67 3.4863 no .
H58C C68 3.0815 no .
H58C H47C 3.4547 no 1_565
H58C H49B 2.8524 no 2_567
H58C H67A 3.0296 no .
H58C H68B 3.2329 no .
H58C H68C 2.3176 no .
H59A H65B 2.8471 no 2_577
H59B C41 3.4039 no 2_567
H59B C42 3.4086 no 2_567
H59B C65 3.3559 no 2_577
H59B C66 3.5641 no 2_577
H59B H15A 3.3184 no 1_455
H59B H41 3.1203 no 2_567
H59B H42 3.1414 no 2_567
H59B H65B 2.5527 no 2_577
H59B H66C 3.1188 no 2_577
H59C C15 3.3836 no 1_455
H59C C23 3.5881 no 2_566
H59C H15A 2.5148 no 1_455
H59C H15C 3.4786 no 1_455
H59C H23 2.6796 no 2_566
H59C H65B 3.5719 no 2_577
H60 C61 3.4027 no 2_566
H60 H61C 2.4801 no 2_566
H60 H62C 3.5806 no 2_566
H61A S2 3.4958 no 2_566
H61A C24 3.3646 no 2_566
H61A C25 3.4528 no 2_566
H61A C27 3.3198 no 2_566
H61A H24 3.5340 no 2_566
H61A H27A 3.2590 no 2_566
H61A H27B 2.6110 no 2_566
H61B C20 3.5361 no 2_566
H61B C21 3.3379 no 2_566
H61B C22 3.1079 no 2_566
H61B C23 3.1064 no 2_566
H61B C24 3.3021 no 2_566
H61B C25 3.5375 no 2_566
H61B H22 3.4937 no 2_566
H61B H23 3.5057 no 2_566
H61B H31A 3.5190 no 2_566
H61B H31C 3.1348 no 2_566
H61B H62C 3.2185 no 2_566
H61C S2 3.4717 no 2_566
H61C C37 3.3006 no 2_566
H61C C38 3.5938 no 2_566
H61C C60 3.2345 no 2_566
H61C C61 3.4976 no 2_566
H61C C62 3.5949 no 2_566
H61C H37 3.2297 no 2_566
H61C H60 2.4801 no 2_566
H61C H61C 3.0128 no 2_566
H61C H62C 3.1189 no 2_566
H62A H30A 3.3853 no 2_666
H62A H30C 3.4269 no 2_666
H62A H63A 3.4800 no 1_554
H62B Br2 3.0225 no 1_554
H62B O1 3.5906 no 1_554
H62B H1 3.1161 no 1_554
H62B H36 3.0943 no 2_566
H62C C37 3.3743 no 2_566
H62C C61 3.5720 no 2_566
H62C H36 3.4156 no 2_566
H62C H37 2.8102 no 2_566
H62C H60 3.5806 no 2_566
H62C H61B 3.2185 no 2_566
H62C H61C 3.1189 no 2_566
H63A C53 3.1121 no 1_556
H63A C54 3.2487 no 1_556
H63A H16C 3.1896 no 1_556
H63A H30C 2.8340 no 2_667
H63A H53 3.0747 no 1_556
H63A H54 3.3021 no 1_556
H63A H62A 3.4800 no 1_556
H63B N3 3.4131 no 2_667
H63B C20 3.1885 no 2_667
H63B C21 3.2159 no 2_667
H63B C30 3.5004 no 2_667
H63B H3A 2.9265 no 2_667
H63B H16C 3.0649 no 1_556
H63B H30C 2.6724 no 2_667
H64A Br2 3.5020 no .
H64A C54 3.5589 no 1_556
H64A H15C 3.2779 no 2_677
H64A H23 3.5178 no 1_566
H64A H53 3.4581 no 1_556
H64A H54 3.0001 no 1_556
H64B C15 3.2798 no 2_677
H64B H15B 3.0777 no 2_677
H64B H15C 2.6327 no 2_677
H64B H28A 2.7650 no 2_667
H64C C23 3.5738 no 1_566
H64C C24 3.2257 no 1_566
H64C C28 3.4225 no 1_566
H64C H15C 3.5418 no 2_677
H64C H24 3.1062 no 1_566
H64C H28A 3.1984 no 1_566
H64C H28B 2.7886 no 1_566
H64C H54 3.4171 no 1_556
H65A O3 3.3772 no .
H65A C11 3.4832 no .
H65A C67 3.2686 no .
H65A C68 3.2489 no .
H65A H3 2.7518 no .
H65A H10 3.1314 no .
H65A H11 2.8978 no .
H65A H43 3.2856 no 1_565
H65A H47B 3.4325 no 1_565
H65A H67B 2.8410 no .
H65A H68A 2.5079 no .
H65B Br2 3.5329 no .
H65B C59 3.1166 no 2_577
H65B H3 3.0385 no .
H65B H59A 2.8471 no 2_577
H65B H59B 2.5527 no 2_577
H65B H59C 3.5719 no 2_577
H65B H68A 3.2439 no .
H66A C10 3.3437 no .
H66A C11 3.4755 no .
H66A C46 3.2097 no 2_667
H66A H10 2.6431 no .
H66A H11 2.9225 no .
H66A H11 3.4243 no 2_677
H66A H12 3.1403 no 2_677
H66A H43 3.5012 no 2_667
H66A H46A 3.5187 no 2_667
H66A H46B 2.4411 no 2_667
H66A H46C 3.2637 no 2_667
H66B Br2 3.2786 no .
H66B C15 3.4890 no 2_677
H66B H12 3.2903 no 2_677
H66B H15A 3.1998 no 2_677
H66B H15B 2.8802 no 2_677
H66B H46A 3.5439 no 2_667
H66B H46B 3.1565 no 2_667
H66C C11 3.4944 no 2_677
H66C C12 3.1182 no 2_677
H66C C15 3.4821 no 2_677
H66C C42 3.0230 no 1_565
H66C C43 3.4585 no 1_565
H66C H11 3.5560 no 2_677
H66C H12 2.9146 no 2_677
H66C H15A 2.9676 no 2_677
H66C H15B 3.1319 no 2_677
H66C H42 2.3120 no 1_565
H66C H43 3.1702 no 1_565
H66C H46B 3.5207 no 2_667
H66C H59B 3.1188 no 2_577
H67A C40 3.3229 no 2_567
H67A C48 3.0815 no 2_567
H67A C49 2.8993 no 2_567
H67A H6A 3.1234 no 2_567
H67A H18A 3.2221 no .
H67A H48 2.7123 no 2_567
H67A H49B 2.1243 no 2_567
H67A H49C 3.3166 no 2_567
H67A H58C 3.0296 no .
H67B O2 3.0579 no .
H67B C9 3.3809 no .
H67B C10 2.8145 no .
H67B C11 3.0397 no .
H67B C18 3.5712 no .
H67B C65 3.4305 no .
H67B H10 2.8495 no .
H67B H11 3.2224 no .
H67B H18A 3.1256 no .
H67B H18B 3.2320 no .
H67B H47B 3.4664 no 1_565
H67B H65A 2.8410 no .
H68A O2 3.4933 no .
H68A C65 3.1918 no .
H68A C68 3.2891 no 2_577
H68A H47A 3.2303 no 1_565
H68A H47A 2.9585 no 2_567
H68A H47B 3.1440 no 1_565
H68A H65A 2.5079 no .
H68A H65B 3.2439 no .
H68A H68A 2.9144 no 2_577
H68A H68B 3.1764 no 2_577
H68A H68C 3.2297 no 2_577
H68B N6 3.3530 no 2_567
H68B C39 2.8648 no 2_567
H68B C40 3.0667 no 2_567
H68B C41 3.4487 no 2_567
H68B C43 3.4911 no 2_567
H68B C44 3.1068 no 2_567
H68B C47 3.5102 no 2_567
H68B H6A 3.0256 no 2_567
H68B H47A 2.7872 no 2_567
H68B H49B 3.5111 no 2_567
H68B H58C 3.2329 no .
H68B H68A 3.1764 no 2_577
H68C C47 3.0497 no 1_565
H68C C58 3.2214 no .
H68C H47A 2.6802 no 1_565
H68C H47B 2.7652 no 1_565
H68C H47C 3.2183 no 1_565
H68C H58A 3.4494 no .
H68C H58B 3.5907 no .
H68C H58C 2.3176 no .
H68C H68A 3.2297 no 2_577

loop_
_geom_hbond_atom_site_label_D
_geom_hbond_atom_site_label_H
_geom_hbond_atom_site_label_A
_geom_hbond_site_symmetry_A
_geom_hbond_distance_DA
_geom_hbond_distance_DH
_geom_hbond_distance_HA
_geom_hbond_angle_DHA
_geom_hbond_publ_flag
O1 H1 Br2 . 3.237(5) 0.840 2.404 171.2 no
O2 H2 Br2 . 3.183(4) 0.840 2.427 150.1 no
O3 H3 O2 . 2.659(6) 0.840 1.843 163.5 no
N2 H2A Br1 . 3.326(3) 0.880 2.498 157.0 no
N3 H3A O1 2_667 2.764(5) 0.880 1.926 158.6 no
N6 H6A O3 2_567 2.749(5) 0.880 1.908 159.5 no

loop_
_geom_torsion_atom_site_label_1
_geom_torsion_atom_site_label_2
_geom_torsion_atom_site_label_3
_geom_torsion_atom_site_label_4
_geom_torsion
_geom_torsion_publ_flag
S1 Fe1 S3 C32 114.99(5) no
S3 Fe1 S1 C1 86.10(4) no
S1 Fe1 S4 C33 -108.39(5) no
S4 Fe1 S1 C1 -106.56(4) no
S1 Fe1 N1 C3 8.44(17) no
S1 Fe1 N1 C7 168.99(18) no
N1 Fe1 S1 C1 2.82(9) no
S1 Fe1 N4 C34 -107.22(17) no
S1 Fe1 N4 C38 94.03(18) no
N4 Fe1 S1 C1 170.95(9) no
S2 Fe1 S3 C32 -76.14(5) no
S3 Fe1 S2 C2 -71.34(5) no
S2 Fe1 S4 C33 84.10(5) no
S4 Fe1 S2 C2 119.92(4) no
S2 Fe1 N1 C3 179.44(18) no
S2 Fe1 N1 C7 -20.00(17) no
N1 Fe1 S2 C2 11.29(9) no
S2 Fe1 N4 C34 79.51(18) no
S2 Fe1 N4 C38 -79.24(18) no
N4 Fe1 S2 C2 -155.42(9) no
S3 Fe1 N1 C3 -82.73(17) no
S3 Fe1 N1 C7 77.83(17) no
N1 Fe1 S3 C32 -160.12(9) no
S3 Fe1 N4 C34 -18.27(17) no
S3 Fe1 N4 C38 -177.02(19) no
N4 Fe1 S3 C32 7.00(9) no
S4 Fe1 N1 C3 90.29(18) no
S4 Fe1 N1 C7 -109.15(16) no
N1 Fe1 S4 C33 169.00(9) no
S4 Fe1 N4 C34 170.90(19) no
S4 Fe1 N4 C38 12.16(17) no
N4 Fe1 S4 C33 0.35(9) no
Fe1 S1 C1 N2 168.4(3) no
Fe1 S1 C1 C3 -13.1(3) no
Fe1 S2 C2 N3 177.3(3) no
Fe1 S2 C2 C7 -3.8(3) no
Fe1 S3 C32 N6 -177.4(3) no
Fe1 S3 C32 C34 2.8(3) no
Fe1 S4 C33 N5 169.4(3) no
Fe1 S4 C33 C38 -11.5(3) no
Fe1 N1 C3 C1 -18.9(4) no
Fe1 N1 C3 C4 153.8(2) no
Fe1 N1 C7 C2 22.5(4) no
Fe1 N1 C7 C6 -153.8(2) no
C3 N1 C7 C2 -176.3(3) no
C3 N1 C7 C6 7.5(5) no
C7 N1 C3 C1 -179.8(3) no
C7 N1 C3 C4 -7.1(5) no
C1 N2 C8 C9 83.9(4) no
C1 N2 C8 C13 -100.2(4) no
C8 N2 C1 S1 1.9(5) no
C8 N2 C1 C3 -176.6(3) no
C2 N3 C20 C21 97.6(4) no
C2 N3 C20 C25 -85.7(4) no
C20 N3 C2 S2 9.3(5) no
C20 N3 C2 C7 -169.5(3) no
Fe1 N4 C34 C32 24.6(4) no
Fe1 N4 C34 C35 -150.2(2) no
Fe1 N4 C38 C33 -22.6(4) no
Fe1 N4 C38 C37 150.2(2) no
C34 N4 C38 C33 178.2(3) no
C34 N4 C38 C37 -9.0(5) no
C38 N4 C34 C32 -176.0(3) no
C38 N4 C34 C35 9.3(5) no
C33 N5 C51 C52 76.0(5) no
C33 N5 C51 C56 -107.5(4) no
C51 N5 C33 S4 6.8(5) no
C51 N5 C33 C38 -172.3(3) no
C32 N6 C39 C40 102.9(4) no
C32 N6 C39 C44 -80.2(4) no
C39 N6 C32 S3 5.5(5) no
C39 N6 C32 C34 -174.8(3) no
S1 C1 C3 N1 21.3(4) no
S1 C1 C3 C4 -151.3(3) no
N2 C1 C3 N1 -160.0(3) no
N2 C1 C3 C4 27.3(5) no
S2 C2 C7 N1 -10.3(4) no
S2 C2 C7 C6 166.0(3) no
N3 C2 C7 N1 168.7(3) no
N3 C2 C7 C6 -15.1(5) no
N1 C3 C4 C5 1.6(5) no
C1 C3 C4 C5 173.7(3) no
C3 C4 C5 C6 3.8(6) no
C4 C5 C6 C7 -3.5(6) no
C5 C6 C7 N1 -2.3(6) no
C5 C6 C7 C2 -178.3(4) no
N2 C8 C9 C10 176.4(3) no
N2 C8 C9 C17 -2.0(5) no
N2 C8 C13 C12 -176.8(3) no
N2 C8 C13 C14 4.6(5) no
C9 C8 C13 C12 -1.0(5) no
C9 C8 C13 C14 -179.6(3) no
C13 C8 C9 C10 0.7(6) no
C13 C8 C9 C17 -177.7(3) no
C8 C9 C10 C11 -0.3(6) no
C8 C9 C17 C18 -126.5(4) no
C8 C9 C17 C19 110.8(4) no
C10 C9 C17 C18 55.2(5) no
C10 C9 C17 C19 -67.5(5) no
C17 C9 C10 C11 178.1(4) no
C9 C10 C11 C12 0.4(7) no
C10 C11 C12 C13 -0.7(7) no
C11 C12 C13 C8 1.0(6) no
C11 C12 C13 C14 179.6(4) no
C8 C13 C14 C15 -135.2(4) no
C8 C13 C14 C16 101.1(4) no
C12 C13 C14 C15 46.2(5) no
C12 C13 C14 C16 -77.5(5) no
N3 C20 C21 C22 175.4(3) no
N3 C20 C21 C29 -8.0(5) no
N3 C20 C25 C24 -175.8(3) no
N3 C20 C25 C26 3.3(5) no
C21 C20 C25 C24 0.8(5) no
C21 C20 C25 C26 179.8(3) no
C25 C20 C21 C22 -1.3(6) no
C25 C20 C21 C29 175.3(3) no
C20 C21 C22 C23 0.4(6) no
C20 C21 C29 C30 126.5(4) no
C20 C21 C29 C31 -109.3(4) no
C22 C21 C29 C30 -57.0(5) no
C22 C21 C29 C31 67.3(5) no
C29 C21 C22 C23 -176.3(4) no
C21 C22 C23 C24 1.1(7) no
C22 C23 C24 C25 -1.6(7) no
C23 C24 C25 C20 0.7(6) no
C23 C24 C25 C26 -178.4(4) no
C20 C25 C26 C27 124.3(4) no
C20 C25 C26 C28 -111.5(4) no
C24 C25 C26 C27 -56.6(5) no
C24 C25 C26 C28 67.6(5) no
S3 C32 C34 N4 -16.6(4) no
S3 C32 C34 C35 158.1(3) no
N6 C32 C34 N4 163.6(3) no
N6 C32 C34 C35 -21.7(5) no
S4 C33 C38 N4 22.3(4) no
S4 C33 C38 C37 -150.7(3) no
N5 C33 C38 N4 -158.5(3) no
N5 C33 C38 C37 28.5(5) no
N4 C34 C35 C36 -2.3(6) no
C32 C34 C35 C36 -176.7(3) no
C34 C35 C36 C37 -5.2(6) no
C35 C36 C37 C38 5.5(6) no
C36 C37 C38 N4 1.7(6) no
C36 C37 C38 C33 174.1(3) no
N6 C39 C40 C41 177.3(3) no
N6 C39 C40 C48 -6.0(5) no
N6 C39 C44 C43 -177.9(3) no
N6 C39 C44 C45 -0.2(5) no
C40 C39 C44 C43 -1.1(5) no
C40 C39 C44 C45 176.6(3) no
C44 C39 C40 C41 0.5(6) no
C44 C39 C40 C48 177.2(3) no
C39 C40 C41 C42 0.5(6) no
C39 C40 C48 C49 143.8(4) no
C39 C40 C48 C50 -93.7(5) no
C41 C40 C48 C49 -39.6(5) no
C41 C40 C48 C50 82.9(5) no
C48 C40 C41 C42 -176.3(4) no
C40 C41 C42 C43 -0.9(7) no
C41 C42 C43 C44 0.3(7) no
C42 C43 C44 C39 0.7(6) no
C42 C43 C44 C45 -177.0(4) no
C39 C44 C45 C46 130.2(4) no
C39 C44 C45 C47 -105.8(4) no
C43 C44 C45 C46 -52.2(5) no
C43 C44 C45 C47 71.8(5) no
N5 C51 C52 C53 178.6(3) no
N5 C51 C52 C60 1.2(5) no
N5 C51 C56 C55 -177.8(3) no
N5 C51 C56 C57 3.4(5) no
C52 C51 C56 C55 -1.6(6) no
C52 C51 C56 C57 179.6(3) no
C56 C51 C52 C53 2.3(6) no
C56 C51 C52 C60 -175.0(3) no
C51 C52 C53 C54 -1.4(6) no
C51 C52 C60 C61 104.9(4) no
C51 C52 C60 C62 -131.8(4) no
C53 C52 C60 C61 -72.4(5) no
C53 C52 C60 C62 51.0(5) no
C60 C52 C53 C54 176.0(4) no
C52 C53 C54 C55 -0.2(7) no
C53 C54 C55 C56 1.0(7) no
C54 C55 C56 C51 -0.2(6) no
C54 C55 C56 C57 178.6(4) no
C51 C56 C57 C58 105.9(4) no
C51 C56 C57 C59 -128.4(4) no
C55 C56 C57 C58 -72.8(5) no
C55 C56 C57 C59 52.8(6) no
